data_1560301
loop_
_publ_author_name
'Tanaka, Yuya'
'Kato, Yuya'
'Sugimoto, Kaho'
'Kawano, Reo'
'Tada, Tomofumi'
'Fujii, Shintaro'
'Kiguchi, Manabu'
'Akita, Munetaka'

_publ_section_title
;
 Single-molecule junctions of multinuclear organometallic wires:
 long-range carrier transport brought about by metal--metal interaction
;
_journal_issue 12
_journal_name_full 'Chemical Science'
_journal_page_first 4338
_journal_page_last 4344
_journal_paper_doi 10.1039/D0SC06613C
_journal_volume 12
_journal_year 2021
_chemical_formula_moiety 'C126 H106 N2 P8 Ru2 S, 3(C6 H6)'
_chemical_formula_sum 'C144 H124 N2 P8 Ru2 S'
_chemical_formula_weight 2364.42
_space_group_crystal_system orthorhombic
_space_group_IT_number 33
_space_group_name_Hall 'P 2c -2n'
_space_group_name_H-M_alt 'P n a 21'
_atom_sites_solution_hydrogens geom
_audit_creation_date 2020-05-28
_audit_creation_method
;
Olex2 1.2
(compiled May 18 2018 14:05:52 for OlexSys, GUI svn.r5506)
;
_audit_update_record
;
2020-10-21 deposited with the CCDC.	2021-02-08 downloaded from the CCDC.
;
_cell_angle_alpha 90
_cell_angle_beta 90
_cell_angle_gamma 90
_cell_formula_units_Z 4
_cell_length_a 25.3115(7)
_cell_length_b 44.5483(14)
_cell_length_c 10.2350(2)
_cell_measurement_reflns_used 13521
_cell_measurement_temperature 90(2)
_cell_measurement_theta_max 72.9530
_cell_measurement_theta_min 3.5600
_cell_volume 11540.8(5)
_computing_cell_refinement 'CrysAlisPro 1.171.40.68a (Rigaku OD, 2019)'
_computing_data_collection 'CrysAlisPro 1.171.40.68a (Rigaku OD, 2019)'
_computing_data_reduction 'CrysAlisPro 1.171.40.68a (Rigaku OD, 2019)'
_computing_molecular_graphics 'Olex2 (Dolomanov et al., 2009)'
_computing_publication_material 'Olex2 (Dolomanov et al., 2009)'
_computing_structure_refinement 'ShelXL (Sheldrick, 2015)'
_computing_structure_solution 'SHELXT 2018/2 (Sheldrick, 2018)'
_diffrn_ambient_temperature 90(2)
_diffrn_detector 'Hybrid Pixel Array Detector'
_diffrn_detector_area_resol_mean 10.0000
_diffrn_detector_type HyPix
_diffrn_measured_fraction_theta_full 0.987
_diffrn_measured_fraction_theta_max 0.940
_diffrn_measurement_details
;
List of Runs (angles in degrees, time in seconds):

  # Type    Start    End  Width  t~exp~   \w     \q     \k     \f   Frames
#--------------------------------------------------------------------------
  1  \w    -84.00 -43.00   0.50   47.35    --  -42.30 136.00  37.00   82
  2  \w    -69.00 -31.00   0.50  189.38    -- -102.00  61.00  90.00   76
  3  \w     -7.00  37.00   0.50   47.35    --  -42.30   7.00  12.00   88
  4  \w    -24.00  28.00   0.50   47.35    --  -42.30  19.00 -30.00  104
  5  \w    -20.00  21.00   0.50   47.35    --  -42.30  19.00-120.00   82
  6  \w   -129.00 -54.00   0.50  189.38    -- -102.00 150.00 -61.00  150
  7  \w   -175.00-119.00   0.50  189.38    -- -102.00-132.00 151.00  112
  8  \w     31.00 148.00   0.50  189.38    --  106.13   7.00  12.00  234
  9  \w     65.00  91.00   0.50  189.38    --  106.13 -94.00-120.00   52
 10  \w     38.00  63.00   0.50  189.38    --  106.13 -61.00-180.00   50
 11  \w     32.00  59.00   0.50  189.38    --  106.13 -61.00 -60.00   54
;
_diffrn_measurement_device 'four-circle diffractometer'
_diffrn_measurement_device_type 'XtaLAB Synergy R, DW system, HyPix'
_diffrn_measurement_method '\w scans'
_diffrn_orient_matrix_type 'CrysAlisPro convention (1999,Acta A55,543-557)'
_diffrn_orient_matrix_UB_11 -0.0605157000
_diffrn_orient_matrix_UB_12 -0.0035886000
_diffrn_orient_matrix_UB_13 0.0035493000
_diffrn_orient_matrix_UB_21 -0.0063802000
_diffrn_orient_matrix_UB_22 0.0342231000
_diffrn_orient_matrix_UB_23 -0.0144764000
_diffrn_orient_matrix_UB_31 -0.0008665000
_diffrn_orient_matrix_UB_32 -0.0034202000
_diffrn_orient_matrix_UB_33 -0.1498156000
_diffrn_radiation_monochromator mirror
_diffrn_radiation_probe x-ray
_diffrn_radiation_type CuK\a
_diffrn_radiation_wavelength 1.54184
_diffrn_reflns_av_R_equivalents 0.0469
_diffrn_reflns_av_unetI/netI 0.0568
_diffrn_reflns_Laue_measured_fraction_full 0.987
_diffrn_reflns_Laue_measured_fraction_max 0.940
_diffrn_reflns_limit_h_max 31
_diffrn_reflns_limit_h_min -31
_diffrn_reflns_limit_k_max 55
_diffrn_reflns_limit_k_min -54
_diffrn_reflns_limit_l_max 4
_diffrn_reflns_limit_l_min -12
_diffrn_reflns_number 36780
_diffrn_reflns_point_group_measured_fraction_full 0.731
_diffrn_reflns_point_group_measured_fraction_max 0.689
_diffrn_reflns_theta_full 67.684
_diffrn_reflns_theta_max 74.874
_diffrn_reflns_theta_min 3.451
_diffrn_source 'Rotating-anode X-ray tube'
_diffrn_source_type 'Rigaku (Cu) X-ray Source'
_exptl_absorpt_coefficient_mu 3.757
_exptl_absorpt_correction_T_max 0.829
_exptl_absorpt_correction_T_min 0.763
_exptl_absorpt_correction_type multi-scan
_exptl_absorpt_process_details
'CrysAlisPro 1.171.40.68a (Rigaku Oxford Diffraction, 2019) Empirical absorption correction using spherical harmonics, implemented in SCALE3 ABSPACK scaling algorithm.'
_exptl_crystal_colour 'light yellow'
_exptl_crystal_colour_modifier light
_exptl_crystal_colour_primary yellow
_exptl_crystal_density_diffrn 1.361
_exptl_crystal_description needle
_exptl_crystal_F_000 4904
_exptl_crystal_preparation 'Recrystalllization from benzene and MeOH'
_exptl_crystal_size_max 0.15
_exptl_crystal_size_mid 0.06
_exptl_crystal_size_min 0.05
_refine_diff_density_max 1.907
_refine_diff_density_min -0.717
_refine_diff_density_rms 0.097
_refine_ls_abs_structure_details
;
 Flack x determined using 3050 quotients [(I+)-(I-)]/[(I+)+(I-)]
 (Parsons, Flack and Wagner, Acta Cryst. B69 (2013) 249-259).
;
_refine_ls_abs_structure_Flack -0.022(8)
_refine_ls_extinction_coef 0.00006(2)
_refine_ls_extinction_expression Fc^*^=kFc[1+0.001xFc^2^\l^3^/sin(2\q)]^-1/4^
_refine_ls_extinction_method 'SHELXL-2018/3 (Sheldrick 2018)'
_refine_ls_goodness_of_fit_ref 1.038
_refine_ls_hydrogen_treatment constr
_refine_ls_matrix_type full
_refine_ls_number_parameters 1588
_refine_ls_number_reflns 23723
_refine_ls_number_restraints 2831
_refine_ls_restrained_S_all 0.980
_refine_ls_R_factor_all 0.0716
_refine_ls_R_factor_gt 0.0518
_refine_ls_shift/su_max 0.001
_refine_ls_shift/su_mean 0.000
_refine_ls_structure_factor_coef Fsqd
_refine_ls_weighting_details 'w=1/[\s^2^(Fo^2^)+(0.1024P)^2^] where P=(Fo^2^+2Fc^2^)/3'
_refine_ls_weighting_scheme calc
_refine_ls_wR_factor_gt 0.1377
_refine_ls_wR_factor_ref 0.1520
_reflns_Friedel_coverage 0.385
_reflns_Friedel_fraction_full 0.442
_reflns_Friedel_fraction_max 0.407
_reflns_number_gt 12914
_reflns_number_total 23723
_reflns_threshold_expression 'I > 2\s(I)'
_cod_data_source_file d0sc06613c2.cif
_cod_data_source_block ru2py
_cod_depositor_comments 'Adding full bibliography for 1560301--1560303.cif.'
_cod_database_code 1560301
_shelx_shelxl_version_number 2018/3
_chemical_oxdiff_formula 'Ru P C N H S'
_shelx_space_group_comment
;
The symmetry employed for this shelxl refinement is uniquely defined
by the following loop, which should always be used as a source of
symmetry information in preference to the above space-group names.
They are only intended as comments.
;
_diffrn_oxdiff_digest_frames
;
01a56a570a787c33f8ade46533f20c44bf000259c31
;
_reflns_odcompleteness_completeness 98.68
_reflns_odcompleteness_iscentric 1
_reflns_odcompleteness_theta 66.97
_olex2_refinement_description
;
1. Fixed Uiso
 At 1.2 times of:
  All C(H) groups, All C(H,H) groups
2. Restrained distances
 P5-C53 \\sim P5-C53A
 with sigma of 0.02
 C55-C56 \\sim C55A-C56A
 with sigma of 0.02
 C55-C54 \\sim C55A-C54A
 with sigma of 0.02
 C56-C57 \\sim C56A-C57A
 with sigma of 0.02
 C53-C54 \\sim C53A-C54A
 with sigma of 0.02
 C53-C58 \\sim C53A-C58A
 with sigma of 0.02
 C57-C58 \\sim C57A-C58A
 with sigma of 0.02
 P5-C54 \\sim P5-C54A
 with sigma of 0.04
 P5-C58 \\sim P5-C58A
 with sigma of 0.04
 C55-C53 \\sim C55A-C53A
 with sigma of 0.04
 C55-C57 \\sim C55A-C57A
 with sigma of 0.04
 C56-C54 \\sim C56A-C54A
 with sigma of 0.04
 C56-C58 \\sim C56A-C58A
 with sigma of 0.04
 C53-C57 \\sim C53A-C57A
 with sigma of 0.04
 C54-C58 \\sim C54A-C58A
 with sigma of 0.04
 P5-C59 \\sim P5-C59A
 with sigma of 0.02
 C59-C60 \\sim C59A-C60A
 with sigma of 0.02
 C59-C64 \\sim C59A-C64A
 with sigma of 0.02
 C60-C61 \\sim C60A-C61A
 with sigma of 0.02
 C64-C63 \\sim C64A-C63A
 with sigma of 0.02
 C63-C62 \\sim C63A-C62A
 with sigma of 0.02
 C62-C61 \\sim C62A-C61A
 with sigma of 0.02
 P5-C60 \\sim P5-C60A
 with sigma of 0.04
 P5-C64 \\sim P5-C64A
 with sigma of 0.04
 C59-C63 \\sim C59A-C63A
 with sigma of 0.04
 C59-C61 \\sim C59A-C61A
 with sigma of 0.04
 C60-C64 \\sim C60A-C64A
 with sigma of 0.04
 C60-C62 \\sim C60A-C62A
 with sigma of 0.04
 C64-C62 \\sim C64A-C62A
 with sigma of 0.04
 C63-C61 \\sim C63A-C61A
 with sigma of 0.04
 P6-C66 \\sim P6-C66A
 with sigma of 0.02
 P5-C65 \\sim P5-C65A
 with sigma of 0.02
 C66-C65 \\sim C66A-C65A
 with sigma of 0.02
 P6-C65 \\sim P6-C65A
 with sigma of 0.04
 P5-C66 \\sim P5-C66A
 with sigma of 0.04
 P6-C67 \\sim P6-C67A
 with sigma of 0.02
 C67-C68 \\sim C67A-C68A
 with sigma of 0.02
 C67-C72 \\sim C67A-C72A
 with sigma of 0.02
 C68-C69 \\sim C68A-C69A
 with sigma of 0.02
 C72-C71 \\sim C72A-C71A
 with sigma of 0.02
 C69-C70 \\sim C69A-C70A
 with sigma of 0.02
 C71-C70 \\sim C71A-C70A
 with sigma of 0.02
 P6-C68 \\sim P6-C68A
 with sigma of 0.04
 P6-C72 \\sim P6-C72A
 with sigma of 0.04
 C67-C69 \\sim C67A-C69A
 with sigma of 0.04
 C67-C71 \\sim C67A-C71A
 with sigma of 0.04
 C68-C72 \\sim C68A-C72A
 with sigma of 0.04
 C68-C70 \\sim C68A-C70A
 with sigma of 0.04
 C72-C70 \\sim C72A-C70A
 with sigma of 0.04
 C69-C71 \\sim C69A-C71A
 with sigma of 0.04
 P6-C73 \\sim P6-C73A
 with sigma of 0.02
 C78-C77 \\sim C78A-C77A
 with sigma of 0.02
 C74-C75 \\sim C74A-C75A
 with sigma of 0.02
 C77-C76 \\sim C77A-C76A
 with sigma of 0.02
 C75-C76 \\sim C75A-C76A
 with sigma of 0.02
 P6-C78 \\sim P6-C78A
 with sigma of 0.04
 P6-C74 \\sim P6-C74A
 with sigma of 0.04
 C78-C74 \\sim C78A-C74A
 with sigma of 0.04
 C78-C76 \\sim C78A-C76A
 with sigma of 0.04
 C74-C76 \\sim C74A-C76A
 with sigma of 0.04
 C77-C75 \\sim C77A-C75A
 with sigma of 0.04
 C78-C73 \\sim C78A-C73A
 with sigma of 0.02
 C73-C74 \\sim C73A-C74A
 with sigma of 0.02
 C73-C77 \\sim C73A-C77A
 with sigma of 0.04
 C73-C75 \\sim C73A-C75A
 with sigma of 0.04
3. Rigid bond restraints
 C21, Ru1, P7, P8, P6, P5, C105, C120, C85, C79, C91, C99, C93, C92, C73, C67,
 C66, C66A, C67A, C73A, C59, C53, C65, C53A, C59A, C65A, C106, C121, C90, C86,
 C80, C84, C100, C104, C98, C94, C78, C74, C68, C72, C68A, C72A, C74A, C78A,
 C60, C64, C54, C58, C54A, C58A, C60A, C64A, C107, C122, C89, C87, C81, C83,
 C101, C103, C97, C95, C77, C75, C69, C71, C69A, C71A, C75A, C77A, C61, C63,
 C55, C57, C55A, C57A, C61A, C63A, S1, C108, C123, C126, C88, C82, C102, C96,
 C76, C70, C70A, C76A, C62, C56, C56A, C62A, C110, C109, C124, C125, C111, N2,
 C112, Ru2, P1, P4, P2, P3, C113, C7, C1, C13, C41, C40, C47, C15, C14, C27,
 C33, C39, C114, C8, C12, C6, C2, C46, C42, C52, C48, C16, C20, C22, C26, C32,
 C28, C38, C34, C115, C9, C11, C5, C3, C45, C43, C51, C49, C17, C19, C23, C25,
 C31, C29, C37, C35, C119, C116, C10, C4, C44, C50, C18, C24, C30, C36, C118,
 C117, N1
 with sigma for 1-2 distances of 0.01 and sigma for 1-3 distances of 0.01
4. Uiso/Uaniso restraints and constraints
C24 \\sim Ru1 \\sim P7 \\sim P8 \\sim P6 \\sim P5 \\sim C105 \\sim C120 \\sim
C85 \\sim C79 \\sim C91 \\sim C99 \\sim C93 \\sim C92 \\sim C73 \\sim C67 \\sim
C66 \\sim C66A \\sim C67A \\sim C73A \\sim C59 \\sim C53 \\sim C65 \\sim C53A
\\sim C59A \\sim C65A \\sim C106 \\sim C121 \\sim C90 \\sim C86 \\sim C80 \\sim
C84 \\sim C100 \\sim C104 \\sim C98 \\sim C94 \\sim C78 \\sim C74 \\sim C68
\\sim C72 \\sim C68A \\sim C72A \\sim C74A \\sim C78A \\sim C60 \\sim C64 \\sim
C54 \\sim C58 \\sim C54A \\sim C58A \\sim C60A \\sim C64A \\sim C107 \\sim C122
\\sim C89 \\sim C87 \\sim C81 \\sim C83 \\sim C101 \\sim C103 \\sim C97 \\sim
C95 \\sim C77 \\sim C75 \\sim C69 \\sim C71 \\sim C69A \\sim C71A \\sim C75A
\\sim C77A \\sim C61 \\sim C63 \\sim C55 \\sim C57 \\sim C55A \\sim C57A \\sim
C61A \\sim C63A \\sim S1 \\sim C108 \\sim C123 \\sim C126 \\sim C88 \\sim C82
\\sim C102 \\sim C96 \\sim C76 \\sim C70 \\sim C70A \\sim C76A \\sim C62 \\sim
C56 \\sim C56A \\sim C62A \\sim C110 \\sim C109 \\sim C124 \\sim C125 \\sim
C111 \\sim N2 \\sim C112 \\sim Ru2 \\sim P1 \\sim P4 \\sim P2 \\sim P3 \\sim
C113 \\sim C7 \\sim C1 \\sim C13 \\sim C41 \\sim C40 \\sim C47 \\sim C15 \\sim
C21 \\sim C14 \\sim C27 \\sim C33 \\sim C39 \\sim C114 \\sim C8 \\sim C12 \\sim
C6 \\sim C2 \\sim C46 \\sim C42 \\sim C52 \\sim C48 \\sim C16 \\sim C20 \\sim
C22 \\sim C26 \\sim C32 \\sim C28 \\sim C38 \\sim C34 \\sim C115 \\sim C9 \\sim
C11 \\sim C5 \\sim C3 \\sim C45 \\sim C43 \\sim C51 \\sim C49 \\sim C17 \\sim
C19 \\sim C23 \\sim C25 \\sim C31 \\sim C29 \\sim C37 \\sim C35 \\sim C119
\\sim C116 \\sim C10 \\sim C4 \\sim C44 \\sim C50 \\sim C18 \\sim C30 \\sim C36
\\sim C118 \\sim C117 \\sim N1: within 1.7A with sigma of 0.04 and sigma for
terminal atoms of 0.08
Uanis(C73) \\sim Ueq, Uanis(C78) \\sim Ueq, Uanis(C77) \\sim Ueq, Uanis(C76)
\\sim Ueq, Uanis(C75) \\sim Ueq, Uanis(C74) \\sim Ueq: with sigma of 0.003 and
sigma for terminal atoms of 0.006
Uanis(C133) \\sim Ueq, Uanis(C134) \\sim Ueq, Uanis(C135) \\sim Ueq,
Uanis(C136) \\sim Ueq, Uanis(C137) \\sim Ueq, Uanis(C138) \\sim Ueq: with sigma
of 0.001 and sigma for terminal atoms of 0.002
: with sigma of 0.001 and sigma for terminal atoms of 0.002
Uanis(Ru1) \\sim Ueq, Uanis(P7) \\sim Ueq, Uanis(P8) \\sim Ueq, Uanis(P6) \\sim
Ueq, Uanis(P5) \\sim Ueq, Uanis(C105) \\sim Ueq, Uanis(C120) \\sim Ueq,
Uanis(C85) \\sim Ueq, Uanis(C79) \\sim Ueq, Uanis(C91) \\sim Ueq, Uanis(C99)
\\sim Ueq, Uanis(C93) \\sim Ueq, Uanis(C92) \\sim Ueq, Uanis(C73) \\sim Ueq,
Uanis(C67) \\sim Ueq, Uanis(C66) \\sim Ueq, Uanis(C66A) \\sim Ueq, Uanis(C67A)
\\sim Ueq, Uanis(C59) \\sim Ueq, Uanis(C53) \\sim Ueq, Uanis(C65) \\sim Ueq,
Uanis(C53A) \\sim Ueq, Uanis(C59A) \\sim Ueq, Uanis(C65A) \\sim Ueq,
Uanis(C106) \\sim Ueq, Uanis(C121) \\sim Ueq, Uanis(C90) \\sim Ueq, Uanis(C86)
\\sim Ueq, Uanis(C80) \\sim Ueq, Uanis(C84) \\sim Ueq, Uanis(C100) \\sim Ueq,
Uanis(C104) \\sim Ueq, Uanis(C98) \\sim Ueq, Uanis(C94) \\sim Ueq, Uanis(C78)
\\sim Ueq, Uanis(C74) \\sim Ueq, Uanis(C68) \\sim Ueq, Uanis(C72) \\sim Ueq,
Uanis(C68A) \\sim Ueq, Uanis(C72A) \\sim Ueq, Uanis(C60) \\sim Ueq, Uanis(C64)
\\sim Ueq, Uanis(C54) \\sim Ueq, Uanis(C58) \\sim Ueq, Uanis(C54A) \\sim Ueq,
Uanis(C58A) \\sim Ueq, Uanis(C60A) \\sim Ueq, Uanis(C64A) \\sim Ueq,
Uanis(C107) \\sim Ueq, Uanis(C122) \\sim Ueq, Uanis(C89) \\sim Ueq, Uanis(C87)
\\sim Ueq, Uanis(C81) \\sim Ueq, Uanis(C83) \\sim Ueq, Uanis(C101) \\sim Ueq,
Uanis(C103) \\sim Ueq, Uanis(C97) \\sim Ueq, Uanis(C95) \\sim Ueq, Uanis(C77)
\\sim Ueq, Uanis(C75) \\sim Ueq, Uanis(C69) \\sim Ueq, Uanis(C71) \\sim Ueq,
Uanis(C69A) \\sim Ueq, Uanis(C71A) \\sim Ueq, Uanis(C61) \\sim Ueq, Uanis(C63)
\\sim Ueq, Uanis(C55) \\sim Ueq, Uanis(C57) \\sim Ueq, Uanis(C55A) \\sim Ueq,
Uanis(C57A) \\sim Ueq, Uanis(C61A) \\sim Ueq, Uanis(C63A) \\sim Ueq, Uanis(S1)
\\sim Ueq, Uanis(C108) \\sim Ueq, Uanis(C123) \\sim Ueq, Uanis(C126) \\sim Ueq,
Uanis(C88) \\sim Ueq, Uanis(C82) \\sim Ueq, Uanis(C102) \\sim Ueq, Uanis(C96)
\\sim Ueq, Uanis(C76) \\sim Ueq, Uanis(C70) \\sim Ueq, Uanis(C70A) \\sim Ueq,
Uanis(C76A) \\sim Ueq, Uanis(C62) \\sim Ueq, Uanis(C56) \\sim Ueq, Uanis(C56A)
\\sim Ueq, Uanis(C62A) \\sim Ueq, Uanis(C110) \\sim Ueq, Uanis(C109) \\sim Ueq,
Uanis(C124) \\sim Ueq, Uanis(C125) \\sim Ueq, Uanis(C111) \\sim Ueq, Uanis(N2)
\\sim Ueq, Uanis(C112) \\sim Ueq, Uanis(Ru2) \\sim Ueq, Uanis(P1) \\sim Ueq,
Uanis(P4) \\sim Ueq, Uanis(P2) \\sim Ueq, Uanis(P3) \\sim Ueq, Uanis(C113)
\\sim Ueq, Uanis(C7) \\sim Ueq, Uanis(C1) \\sim Ueq, Uanis(C13) \\sim Ueq,
Uanis(C41) \\sim Ueq, Uanis(C40) \\sim Ueq, Uanis(C47) \\sim Ueq, Uanis(C15)
\\sim Ueq, Uanis(C21) \\sim Ueq, Uanis(C14) \\sim Ueq, Uanis(C27) \\sim Ueq,
Uanis(C33) \\sim Ueq, Uanis(C39) \\sim Ueq, Uanis(C114) \\sim Ueq, Uanis(C8)
\\sim Ueq, Uanis(C12) \\sim Ueq, Uanis(C6) \\sim Ueq, Uanis(C2) \\sim Ueq,
Uanis(C46) \\sim Ueq, Uanis(C42) \\sim Ueq, Uanis(C52) \\sim Ueq, Uanis(C48)
\\sim Ueq, Uanis(C16) \\sim Ueq, Uanis(C20) \\sim Ueq, Uanis(C22) \\sim Ueq,
Uanis(C26) \\sim Ueq, Uanis(C32) \\sim Ueq, Uanis(C28) \\sim Ueq, Uanis(C38)
\\sim Ueq, Uanis(C34) \\sim Ueq, Uanis(C115) \\sim Ueq, Uanis(C9) \\sim Ueq,
Uanis(C11) \\sim Ueq, Uanis(C5) \\sim Ueq, Uanis(C3) \\sim Ueq, Uanis(C45)
\\sim Ueq, Uanis(C43) \\sim Ueq, Uanis(C51) \\sim Ueq, Uanis(C49) \\sim Ueq,
Uanis(C17) \\sim Ueq, Uanis(C19) \\sim Ueq, Uanis(C23) \\sim Ueq, Uanis(C25)
\\sim Ueq, Uanis(C31) \\sim Ueq, Uanis(C29) \\sim Ueq, Uanis(C37) \\sim Ueq,
Uanis(C35) \\sim Ueq, Uanis(C119) \\sim Ueq, Uanis(C116) \\sim Ueq, Uanis(C10)
\\sim Ueq, Uanis(C4) \\sim Ueq, Uanis(C44) \\sim Ueq, Uanis(C50) \\sim Ueq,
Uanis(C18) \\sim Ueq, Uanis(C24) \\sim Ueq, Uanis(C30) \\sim Ueq, Uanis(C36)
\\sim Ueq, Uanis(C118) \\sim Ueq, Uanis(C117) \\sim Ueq, Uanis(N1) \\sim Ueq:
with sigma of 0.01 and sigma for terminal atoms of 0.02
Uanis(C78A) \\sim Ueq, Uanis(C74A) \\sim Ueq: with sigma of 0.01 and sigma for
terminal atoms of 0.02
5. Others
 Sof(C53A)=Sof(C54A)=Sof(H54A)=Sof(C55A)=Sof(H55A)=Sof(C56A)=Sof(H56A)=
 Sof(C57A)=Sof(H57A)=Sof(C58A)=Sof(H58A)=1-FVAR(1)
 Sof(C55)=Sof(H55)=Sof(C56)=Sof(H56)=Sof(C53)=Sof(C54)=Sof(H54)=Sof(C57)=
 Sof(H57)=Sof(C58)=Sof(H58)=FVAR(1)
 Sof(C61A)=Sof(H61A)=Sof(C62A)=Sof(H62A)=Sof(C63A)=Sof(H63A)=Sof(C64A)=
 Sof(H64A)=Sof(C59A)=Sof(C60A)=Sof(H60A)=1-FVAR(2)
 Sof(C59)=Sof(C60)=Sof(H60)=Sof(C61)=Sof(H61)=Sof(C62)=Sof(H62)=Sof(C63)=
 Sof(H63)=Sof(C64)=Sof(H64)=FVAR(2)
 Sof(C66A)=Sof(H66C)=Sof(H66D)=Sof(C65A)=Sof(H65C)=Sof(H65D)=1-FVAR(3)
 Sof(C66)=Sof(H66A)=Sof(H66B)=Sof(C65)=Sof(H65A)=Sof(H65B)=FVAR(3)
 Sof(C67A)=Sof(C68A)=Sof(H68A)=Sof(C69A)=Sof(H69A)=Sof(C70A)=Sof(H70A)=
 Sof(C71A)=Sof(H71A)=Sof(C72A)=Sof(H72A)=1-FVAR(4)
 Sof(C67)=Sof(C68)=Sof(H68)=Sof(C72)=Sof(H72)=Sof(C69)=Sof(H69)=Sof(C71)=
 Sof(H71)=Sof(C70)=Sof(H70)=FVAR(4)
 Sof(C73A)=Sof(C74A)=Sof(H74A)=Sof(C75A)=Sof(H75A)=Sof(C76A)=Sof(H76A)=
 Sof(C77A)=Sof(H77A)=Sof(C78A)=Sof(H78A)=1-FVAR(5)
 Sof(C78)=Sof(H78)=Sof(C73)=Sof(C74)=Sof(H74)=Sof(C77)=Sof(H77)=Sof(C75)=
 Sof(H75)=Sof(C76)=Sof(H76)=FVAR(5)
6.a Secondary CH2 refined with riding coordinates:
 C91(H91A,H91B), C40(H40A,H40B), C14(H14A,H14B), C39(H39A,H39B), C92(H92A,
 H92B), C13(H13A,H13B), C66(H66A,H66B), C65(H65A,H65B), C66A(H66C,H66D),
 C65A(H65C,H65D)
6.b Aromatic/amide H refined with riding coordinates:
 C60(H60), C61(H61), C62(H62), C63(H63), C64(H64), C98(H98), C80(H80),
 C109(H109), C108(H108), C32(H32), C94(H94), C78(H78), C52(H52), C96(H96),
 C16(H16), C51(H51), C28(H28), C20(H20), C74(H74), C77(H77), C23(H23), C22(H22),
  C90(H90), C44(H44), C87(H87), C38(H38), C97(H97), C46(H46), C37(H37),
 C25(H25), C45(H45), C26(H26), C42(H42), C84(H84), C100(H100), C88(H88),
 C31(H31), C123(H123), C17(H17), C18(H18), C6(H6), C49(H49), C81(H81), C50(H50),
  C68(H68), C86(H86), C95(H95), C89(H89), C11(H11), C101(H101), C104(H104),
 C29(H29), C30(H30), C8(H8), C24(H24), C83(H83), C34(H34), C2(H2), C3(H3),
 C12(H12), C48(H48), C10(H10), C72(H72), C55(H55), C9(H9), C69(H69), C102(H102),
  C75(H75), C124(H124), C19(H19), C119(H119), C35(H35), C36(H36), C132(H132),
 C43(H43), C118(H118), C137(H137), C116(H116), C76(H76), C71(H71), C5(H5),
 C82(H82), C4(H4), C56(H56), C70(H70), C134(H134), C131(H131), C126(H126),
 C135(H135), C103(H103), C129(H129), C117(H117), C130(H130), C54(H54),
 C136(H136), C128(H128), C138(H138), C127(H127), C133(H133), C125(H125),
 C57(H57), C58(H58), C140(H140), C139(H139), C144(H144), C143(H143), C142(H142),
  C141(H141), C54A(H54A), C55A(H55A), C56A(H56A), C57A(H57A), C58A(H58A),
 C61A(H61A), C62A(H62A), C63A(H63A), C64A(H64A), C60A(H60A), C68A(H68A),
 C69A(H69A), C70A(H70A), C71A(H71A), C72A(H72A), C74A(H74A), C75A(H75A),
 C76A(H76A), C77A(H77A), C78A(H78A)
6.c Fitted hexagon refined as free rotating group:
 C59(C60,C61,C62,C63,C64), C140(C139,C144,C143,C142,C141), C61A(C62A,C63A,C64A,
 C59A,C60A)
;

loop_
_space_group_symop_operation_xyz
'x, y, z'
'-x, -y, z+1/2'
'x+1/2, -y+1/2, z'
'-x+1/2, y+1/2, z+1/2'

loop_
_atom_site_label
_atom_site_type_symbol
_atom_site_fract_x
_atom_site_fract_y
_atom_site_fract_z
_atom_site_U_iso_or_equiv
_atom_site_adp_type
_atom_site_occupancy
_atom_site_site_symmetry_order
_atom_site_calc_flag
_atom_site_refinement_flags_posn
_atom_site_refinement_flags_adp
_atom_site_refinement_flags_occupancy
_atom_site_disorder_assembly
_atom_site_disorder_group
Ru1 Ru 0.31317(2) 0.42346(2) 0.36523(6) 0.03520(14) Uani 1 1 d . U . . .
Ru2 Ru 0.42359(2) 0.19332(2) 0.84348(6) 0.03563(15) Uani 1 1 d . U . . .
P7 P 0.33123(9) 0.43351(5) 0.5866(2) 0.0363(4) Uani 1 1 d . U . . .
S1 S 0.37606(9) 0.30993(5) 0.6047(2) 0.0410(4) Uani 1 1 d . U . . .
P1 P 0.34568(9) 0.16791(5) 0.7820(2) 0.0385(5) Uani 1 1 d . U . . .
P8 P 0.22494(9) 0.42394(5) 0.4438(2) 0.0365(5) Uani 1 1 d . U . . .
P4 P 0.50097(9) 0.21761(5) 0.9193(2) 0.0395(5) Uani 1 1 d . U . . .
P2 P 0.44591(9) 0.18577(5) 0.6223(2) 0.0378(5) Uani 1 1 d . U . . .
P6 P 0.29776(9) 0.40999(5) 0.1446(2) 0.0409(5) Uani 1 1 d D U . . .
P3 P 0.39966(9) 0.19902(5) 1.0630(2) 0.0402(5) Uani 1 1 d . U . . .
P5 P 0.40081(10) 0.42438(6) 0.2927(3) 0.0510(6) Uani 1 1 d D U . . .
C15 C 0.4820(4) 0.2138(2) 0.5259(9) 0.0420(18) Uani 1 1 d . U . . .
C85 C 0.3231(3) 0.47188(19) 0.6550(8) 0.0383(17) Uani 1 1 d . U . . .
C27 C 0.3791(3) 0.2361(2) 1.1277(9) 0.0424(18) Uani 1 1 d . U . . .
C110 C 0.3423(3) 0.27852(18) 0.6613(8) 0.0386(17) Uani 1 1 d . U . . .
C99 C 0.1788(4) 0.45462(19) 0.4114(9) 0.0434(18) Uani 1 1 d . U . . .
C114 C 0.4742(4) 0.1298(2) 0.9344(9) 0.046(2) Uani 1 1 d . U . . .
C59 C 0.4461(4) 0.4543(3) 0.3435(16) 0.038(4) Uani 0.54(3) 1 d D U P A 1
C60 C 0.4999(5) 0.4487(3) 0.3298(19) 0.051(4) Uani 0.54(3) 1 d DG U P A 1
H60 H 0.511341 0.430656 0.294234 0.061 Uiso 0.54(3) 1 calc R . P A 1
C61 C 0.5365(4) 0.4701(3) 0.369(2) 0.054(5) Uani 0.54(3) 1 d DG U P A 1
H61 H 0.572445 0.466397 0.360147 0.065 Uiso 0.54(3) 1 calc R . P A 1
C62 C 0.5194(5) 0.4972(3) 0.4225(17) 0.051(4) Uani 0.54(3) 1 d DG U P A 1
H62 H 0.543852 0.511478 0.448914 0.061 Uiso 0.54(3) 1 calc R . P A 1
C63 C 0.4656(6) 0.5027(3) 0.4362(18) 0.049(5) Uani 0.54(3) 1 d DG U P A 1
H63 H 0.454156 0.520818 0.471768 0.059 Uiso 0.54(3) 1 calc R . P A 1
C64 C 0.4290(4) 0.4813(3) 0.397(2) 0.039(4) Uani 0.54(3) 1 d DG U P A 1
H64 H 0.393051 0.485077 0.405856 0.047 Uiso 0.54(3) 1 calc R . P A 1
C79 C 0.3922(4) 0.42048(18) 0.6655(9) 0.0399(17) Uani 1 1 d . U . . .
C98 C 0.1827(4) 0.3651(2) 0.4730(9) 0.0443(19) Uani 1 1 d . U . . .
H98 H 0.205196 0.363023 0.544219 0.053 Uiso 1 1 calc R . . . .
C80 C 0.3954(4) 0.39009(19) 0.7083(8) 0.0412(18) Uani 1 1 d . U . . .
H80 H 0.366997 0.377243 0.694954 0.049 Uiso 1 1 calc R . . . .
C21 C 0.4796(3) 0.1513(2) 0.5764(9) 0.0434(18) Uani 1 1 d . U . . .
C93 C 0.1813(4) 0.39253(19) 0.4025(8) 0.0405(18) Uani 1 1 d . U . . .
C109 C 0.2900(4) 0.28120(19) 0.6345(10) 0.0457(19) Uani 1 1 d . U . . .
H109 H 0.265320 0.266620 0.657113 0.055 Uiso 1 1 calc R . . . .
C105 C 0.3169(3) 0.37920(17) 0.4305(8) 0.0355(16) Uani 1 1 d . U . . .
C7 C 0.3328(3) 0.12936(17) 0.8419(10) 0.0430(17) Uani 1 1 d . U . . .
C108 C 0.2762(4) 0.30795(19) 0.5694(10) 0.045(2) Uani 1 1 d . U . . .
H108 H 0.241622 0.312654 0.546543 0.054 Uiso 1 1 calc R . . . .
C41 C 0.5148(3) 0.25774(18) 0.8881(9) 0.0415(18) Uani 1 1 d . U . . .
C1 C 0.2810(4) 0.18574(19) 0.8042(9) 0.0423(18) Uani 1 1 d . U . . .
C107 C 0.3181(3) 0.32643(18) 0.5427(8) 0.0378(17) Uani 1 1 d . U . . .
C32 C 0.3564(4) 0.2398(2) 1.2499(9) 0.051(2) Uani 1 1 d . U . . .
H32 H 0.346096 0.223180 1.298395 0.062 Uiso 1 1 calc R . . . .
C91 C 0.2787(3) 0.41372(19) 0.6804(8) 0.0380(17) Uani 1 1 d . U . . .
H91A H 0.282748 0.392163 0.671729 0.046 Uiso 1 1 calc R . . . .
H91B H 0.280986 0.418871 0.772339 0.046 Uiso 1 1 calc R . . . .
C94 C 0.1471(4) 0.3946(2) 0.2962(8) 0.0432(19) Uani 1 1 d . U . . .
H94 H 0.144390 0.412429 0.249445 0.052 Uiso 1 1 calc R . . . .
C106 C 0.3192(3) 0.3550(2) 0.4791(8) 0.0398(18) Uani 1 1 d . U . . .
C78 C 0.196(2) 0.4113(10) 0.029(9) 0.045(6) Uani 0.28(13) 1 d D U P B 1
H78 H 0.191773 0.392390 0.066288 0.054 Uiso 0.28(13) 1 calc R . P B 1
C52 C 0.5982(4) 0.2152(2) 0.7853(10) 0.047(2) Uani 1 1 d . U . . .
H52 H 0.587383 0.232933 0.745172 0.057 Uiso 1 1 calc R . . . .
C96 C 0.1190(4) 0.3436(2) 0.3294(11) 0.054(2) Uani 1 1 d . U . . .
H96 H 0.098754 0.327202 0.303365 0.065 Uiso 1 1 calc R . . . .
C16 C 0.5357(4) 0.2110(2) 0.5022(9) 0.0449(19) Uani 1 1 d . U . . .
H16 H 0.554025 0.194167 0.531406 0.054 Uiso 1 1 calc R . . . .
C51 C 0.6464(4) 0.2024(2) 0.7524(11) 0.056(2) Uani 1 1 d . U . . .
H51 H 0.667734 0.211537 0.690067 0.067 Uiso 1 1 calc R . . . .
C73 C 0.244(3) 0.4265(13) 0.046(14) 0.041(5) Uani 0.28(13) 1 d D U P B 1
C28 C 0.3955(4) 0.2621(2) 1.0571(9) 0.048(2) Uani 1 1 d . U . . .
H28 H 0.410458 0.260027 0.974633 0.058 Uiso 1 1 calc R . . . .
C33 C 0.3552(4) 0.1722(2) 1.1446(9) 0.0451(19) Uani 1 1 d . U . . .
C20 C 0.4561(4) 0.2385(2) 0.4756(9) 0.049(2) Uani 1 1 d . U . . .
H20 H 0.419859 0.240238 0.487982 0.059 Uiso 1 1 calc R . . . .
C74 C 0.242(3) 0.4575(9) 0.021(7) 0.042(6) Uani 0.28(13) 1 d D U P B 1
H74 H 0.268061 0.469981 0.055792 0.051 Uiso 0.28(13) 1 calc R . P B 1
C77 C 0.154(2) 0.4237(13) -0.041(9) 0.043(6) Uani 0.28(13) 1 d D U P B 1
H77 H 0.124129 0.412455 -0.055624 0.051 Uiso 0.28(13) 1 calc R . P B 1
C23 C 0.4897(4) 0.1070(2) 0.4442(11) 0.059(2) Uani 1 1 d . U . . .
H23 H 0.476859 0.094537 0.378616 0.070 Uiso 1 1 calc R . . . .
C22 C 0.4623(4) 0.1326(2) 0.4734(9) 0.049(2) Uani 1 1 d . U . . .
H22 H 0.432292 0.137663 0.425739 0.059 Uiso 1 1 calc R . . . .
C90 C 0.2924(4) 0.49250(19) 0.5870(9) 0.0437(19) Uani 1 1 d . U . . .
H90 H 0.279559 0.487684 0.504491 0.052 Uiso 1 1 calc R . . . .
C40 C 0.5015(4) 0.2167(2) 1.1024(9) 0.048(2) Uani 1 1 d . U . . .
H40A H 0.536660 0.211296 1.132240 0.058 Uiso 1 1 calc R . . . .
H40B H 0.493622 0.236599 1.135471 0.058 Uiso 1 1 calc R . . . .
C44 C 0.5405(4) 0.3170(2) 0.8326(12) 0.057(2) Uani 1 1 d . U . . .
H44 H 0.549278 0.336836 0.813918 0.068 Uiso 1 1 calc R . . . .
C112 C 0.3904(3) 0.23208(18) 0.7706(8) 0.0391(17) Uani 1 1 d . U . . .
C113 C 0.4562(3) 0.15333(19) 0.9020(8) 0.0398(17) Uani 1 1 d . U . . .
C111 C 0.3690(4) 0.25400(19) 0.7207(8) 0.0412(18) Uani 1 1 d . U . . .
C47 C 0.5659(3) 0.20155(19) 0.8787(9) 0.0422(18) Uani 1 1 d . U . . .
C87 C 0.3296(4) 0.50740(19) 0.8311(10) 0.048(2) Uani 1 1 d . U . . .
H87 H 0.342084 0.512152 0.914019 0.058 Uiso 1 1 calc R . . . .
C38 C 0.3756(4) 0.1438(2) 1.1783(9) 0.049(2) Uani 1 1 d . U . . .
H38 H 0.410023 0.138640 1.156132 0.059 Uiso 1 1 calc R . . . .
C97 C 0.1509(4) 0.3417(2) 0.4363(10) 0.048(2) Uani 1 1 d . U . . .
H97 H 0.151153 0.324098 0.485368 0.058 Uiso 1 1 calc R . . . .
C67 C 0.2828(10) 0.3708(3) 0.0964(17) 0.035(4) Uani 0.58(5) 1 d D U P B 1
C46 C 0.4998(4) 0.2706(2) 0.7729(9) 0.047(2) Uani 1 1 d . U . . .
H46 H 0.480574 0.259379 0.712758 0.056 Uiso 1 1 calc R . . . .
C14 C 0.3825(4) 0.1837(2) 0.5356(9) 0.0434(18) Uani 1 1 d . U . . .
H14A H 0.365742 0.203326 0.535510 0.052 Uiso 1 1 calc R . . . .
H14B H 0.388379 0.177779 0.445601 0.052 Uiso 1 1 calc R . . . .
C37 C 0.3436(5) 0.1236(2) 1.2449(10) 0.058(2) Uani 1 1 d . U . . .
H37 H 0.357216 0.104925 1.267963 0.070 Uiso 1 1 calc R . . . .
C25 C 0.5532(4) 0.1168(2) 0.6070(11) 0.056(2) Uani 1 1 d . U . . .
H25 H 0.583728 0.111454 0.651722 0.068 Uiso 1 1 calc R . . . .
C45 C 0.5130(4) 0.3005(2) 0.7437(10) 0.050(2) Uani 1 1 d . U . . .
H45 H 0.503055 0.309000 0.664313 0.060 Uiso 1 1 calc R . . . .
C26 C 0.5261(4) 0.1429(2) 0.6425(10) 0.048(2) Uani 1 1 d . U . . .
H26 H 0.538942 0.154846 0.710113 0.057 Uiso 1 1 calc R . . . .
C42 C 0.5427(4) 0.2747(2) 0.9762(11) 0.055(2) Uani 1 1 d . U . . .
H42 H 0.553427 0.266298 1.054933 0.067 Uiso 1 1 calc R . . . .
C120 C 0.3114(4) 0.46705(19) 0.2966(9) 0.046(2) Uani 1 1 d . U . . .
C84 C 0.4355(4) 0.4387(2) 0.6850(11) 0.055(2) Uani 1 1 d . U . . .
H84 H 0.434640 0.458542 0.657211 0.067 Uiso 1 1 calc R . . . .
C100 C 0.1376(4) 0.4609(2) 0.4970(11) 0.052(2) Uani 1 1 d . U . . .
H100 H 0.136075 0.451064 0.577092 0.062 Uiso 1 1 calc R . . . .
C88 C 0.2992(4) 0.5280(2) 0.7646(11) 0.056(2) Uani 1 1 d . U . . .
H88 H 0.291216 0.546588 0.800911 0.067 Uiso 1 1 calc R . . . .
C31 C 0.3489(4) 0.2688(2) 1.3001(10) 0.054(2) Uani 1 1 d . U . . .
H31 H 0.332352 0.271337 1.380455 0.065 Uiso 1 1 calc R . . . .
C123 C 0.3700(5) 0.5330(2) 0.1618(10) 0.063(2) Uani 1 1 d . U . . .
H123 H 0.400555 0.521503 0.167794 0.076 Uiso 1 1 calc R . . . .
C17 C 0.5621(4) 0.2336(2) 0.4344(10) 0.050(2) Uani 1 1 d . U . . .
H17 H 0.598259 0.231899 0.420369 0.060 Uiso 1 1 calc R . . . .
C18 C 0.5358(4) 0.2581(2) 0.3880(10) 0.054(2) Uani 1 1 d . U . . .
H18 H 0.553842 0.273034 0.342961 0.065 Uiso 1 1 calc R . . . .
C6 C 0.2360(4) 0.1724(2) 0.7487(10) 0.052(2) Uani 1 1 d . U . . .
H6 H 0.239202 0.154441 0.703296 0.062 Uiso 1 1 calc R . . . .
C49 C 0.6310(4) 0.1631(2) 0.9051(11) 0.057(2) Uani 1 1 d . U . . .
H49 H 0.641865 0.145321 0.944863 0.069 Uiso 1 1 calc R . . . .
C81 C 0.4405(4) 0.3795(2) 0.7697(9) 0.049(2) Uani 1 1 d . U . . .
H81 H 0.441927 0.359678 0.798335 0.059 Uiso 1 1 calc R . . . .
C50 C 0.6628(4) 0.1764(2) 0.8110(11) 0.058(2) Uani 1 1 d . U . . .
H50 H 0.694943 0.167689 0.787992 0.070 Uiso 1 1 calc R . . . .
C68 C 0.2547(10) 0.3522(4) 0.179(2) 0.038(4) Uani 0.58(5) 1 d D U P B 1
H68 H 0.243505 0.359474 0.259624 0.046 Uiso 0.58(5) 1 calc R . P B 1
C86 C 0.3419(4) 0.4798(2) 0.7772(9) 0.0448(19) Uani 1 1 d . U . . .
H86 H 0.362968 0.466402 0.823527 0.054 Uiso 1 1 calc R . . . .
C115 C 0.4943(4) 0.1004(2) 0.9641(11) 0.053(2) Uani 1 1 d . U . . .
C95 C 0.1173(4) 0.3699(2) 0.2610(9) 0.048(2) Uani 1 1 d . U . . .
H95 H 0.095413 0.371223 0.188314 0.058 Uiso 1 1 calc R . . . .
C89 C 0.2809(5) 0.5201(2) 0.6413(11) 0.062(3) Uani 1 1 d . U . . .
H89 H 0.260480 0.533650 0.594407 0.074 Uiso 1 1 calc R . . . .
C39 C 0.4616(4) 0.1944(2) 1.1581(9) 0.0443(19) Uani 1 1 d . U . . .
H39A H 0.455333 0.198514 1.249903 0.053 Uiso 1 1 calc R . . . .
H39B H 0.474806 0.174045 1.149783 0.053 Uiso 1 1 calc R . . . .
C11 C 0.3599(4) 0.0776(2) 0.8443(13) 0.061(2) Uani 1 1 d . U . . .
H11 H 0.383061 0.062497 0.818192 0.073 Uiso 1 1 calc R . . . .
C92 C 0.2253(3) 0.42358(19) 0.6252(9) 0.0422(18) Uani 1 1 d . U . . .
H92A H 0.217088 0.443531 0.657141 0.051 Uiso 1 1 calc R . . . .
H92B H 0.198076 0.410025 0.656130 0.051 Uiso 1 1 calc R . . . .
C101 C 0.0987(4) 0.4816(2) 0.4647(12) 0.059(2) Uani 1 1 d . U . . .
H101 H 0.070777 0.485216 0.521711 0.071 Uiso 1 1 calc R . . . .
C104 C 0.1813(4) 0.4703(2) 0.2937(11) 0.056(2) Uani 1 1 d . U . . .
H104 H 0.209132 0.466738 0.236585 0.068 Uiso 1 1 calc R . . . .
C29 C 0.3894(4) 0.2902(2) 1.1101(10) 0.050(2) Uani 1 1 d . U . . .
H29 H 0.401161 0.306881 1.064094 0.060 Uiso 1 1 calc R . . . .
C30 C 0.3662(4) 0.2939(2) 1.2299(10) 0.052(2) Uani 1 1 d . U . . .
H30 H 0.362007 0.313049 1.264558 0.063 Uiso 1 1 calc R . . . .
C8 C 0.2921(4) 0.1223(2) 0.9267(10) 0.049(2) Uani 1 1 d . U . . .
H8 H 0.269594 0.137379 0.955794 0.059 Uiso 1 1 calc R . . . .
C24 C 0.5354(4) 0.0990(2) 0.5078(11) 0.058(2) Uani 1 1 d . U . . .
H24 H 0.553870 0.081869 0.483684 0.070 Uiso 1 1 calc R . . . .
C121 C 0.3150(5) 0.4917(2) 0.2553(10) 0.055(2) Uani 1 1 d . U . . .
C83 C 0.4801(4) 0.4275(2) 0.7457(13) 0.062(3) Uani 1 1 d . U . . .
H83 H 0.508889 0.440198 0.758086 0.075 Uiso 1 1 calc R . . . .
C34 C 0.3031(4) 0.1786(2) 1.1724(10) 0.054(2) Uani 1 1 d . U . . .
H34 H 0.288088 0.196531 1.144631 0.064 Uiso 1 1 calc R . . . .
C2 C 0.2754(3) 0.21275(19) 0.8700(9) 0.0449(19) Uani 1 1 d . U . . .
H2 H 0.304824 0.221894 0.907210 0.054 Uiso 1 1 calc R . . . .
C3 C 0.2256(4) 0.2264(2) 0.8807(11) 0.059(2) Uani 1 1 d . U . . .
H3 H 0.221994 0.244400 0.925731 0.070 Uiso 1 1 calc R . . . .
C12 C 0.3672(4) 0.1067(2) 0.8012(10) 0.053(2) Uani 1 1 d . U . . .
H12 H 0.395060 0.111261 0.745154 0.063 Uiso 1 1 calc R . . . .
C48 C 0.5834(4) 0.1759(2) 0.9403(10) 0.049(2) Uani 1 1 d . U . . .
H48 H 0.563082 0.167215 1.005906 0.058 Uiso 1 1 calc R . . . .
C10 C 0.3181(4) 0.0709(2) 0.9264(12) 0.061(3) Uani 1 1 d . U . . .
H10 H 0.312550 0.051226 0.953534 0.073 Uiso 1 1 calc R . . . .
C72 C 0.2987(11) 0.3586(4) -0.0236(16) 0.041(4) Uani 0.58(5) 1 d D U P B 1
H72 H 0.317060 0.370588 -0.082542 0.049 Uiso 0.58(5) 1 calc R . P B 1
C122 C 0.3206(5) 0.5215(2) 0.2064(11) 0.061(2) Uani 1 1 d . U . . .
C55 C 0.4727(8) 0.3468(5) 0.3749(19) 0.060(4) Uani 0.617(11) 1 d D U P A 1
H55 H 0.475621 0.334468 0.447941 0.072 Uiso 0.617(11) 1 calc R . P A 1
C9 C 0.2844(4) 0.0934(2) 0.9682(11) 0.055(2) Uani 1 1 d . U . . .
H9 H 0.256694 0.088919 1.024484 0.066 Uiso 1 1 calc R . . . .
C69 C 0.2429(10) 0.3227(4) 0.144(2) 0.043(4) Uani 0.58(5) 1 d D U P B 1
H69 H 0.222971 0.310823 0.199838 0.051 Uiso 0.58(5) 1 calc R . P B 1
C102 C 0.1018(4) 0.49724(19) 0.3436(13) 0.058(2) Uani 1 1 d . U . . .
H102 H 0.076234 0.511375 0.321831 0.070 Uiso 1 1 calc R . . . .
C75 C 0.202(3) 0.4694(12) -0.054(8) 0.044(6) Uani 0.28(13) 1 d D U P B 1
H75 H 0.205064 0.489176 -0.081925 0.053 Uiso 0.28(13) 1 calc R . P B 1
C124 C 0.3716(6) 0.5620(3) 0.1088(12) 0.073(3) Uani 1 1 d . U . . .
H124 H 0.403508 0.568895 0.075242 0.088 Uiso 1 1 calc R . . . .
C19 C 0.4818(4) 0.2605(2) 0.4087(10) 0.052(2) Uani 1 1 d . U . . .
H19 H 0.463255 0.277031 0.377124 0.063 Uiso 1 1 calc R . . . .
C119 C 0.4994(4) 0.0778(2) 0.8674(14) 0.060(2) Uani 1 1 d . U . . .
H119 H 0.491143 0.081922 0.780695 0.072 Uiso 1 1 calc R . . . .
C35 C 0.2735(5) 0.1581(3) 1.2418(11) 0.064(3) Uani 1 1 d . U . . .
H35 H 0.239096 0.162990 1.265726 0.076 Uiso 1 1 calc R . . . .
C36 C 0.2939(5) 0.1304(3) 1.2765(11) 0.065(3) Uani 1 1 d . U . . .
H36 H 0.273067 0.116579 1.321374 0.078 Uiso 1 1 calc R . . . .
C13 C 0.3471(4) 0.1613(2) 0.6019(9) 0.0465(19) Uani 1 1 d . U . . .
H13A H 0.359877 0.141165 0.584469 0.056 Uiso 1 1 calc R . . . .
H13B H 0.311644 0.162964 0.566937 0.056 Uiso 1 1 calc R . . . .
C132 C 0.6126(5) 0.4247(3) 0.0816(15) 0.078(4) Uani 1 1 d . . . . .
H132 H 0.598773 0.443776 0.093899 0.094 Uiso 1 1 calc R . . . .
C43 C 0.5553(5) 0.3048(2) 0.9482(13) 0.066(3) Uani 1 1 d . U . . .
H43 H 0.573723 0.316256 1.008927 0.079 Uiso 1 1 calc R . . . .
C118 C 0.5168(4) 0.0497(3) 0.9037(13) 0.069(3) Uani 1 1 d . U . . .
H118 H 0.520114 0.035400 0.838158 0.083 Uiso 1 1 calc R . . . .
C137 C 0.1620(5) 0.2209(3) 0.1978(14) 0.073(3) Uani 1 1 d . U . . .
H137 H 0.148925 0.218413 0.113624 0.087 Uiso 1 1 calc R . . . .
N2 N 0.3288(6) 0.5806(3) 0.1036(14) 0.093(3) Uani 1 1 d . U . . .
C116 C 0.5088(5) 0.0912(3) 1.0892(13) 0.070(3) Uani 1 1 d . U . . .
H116 H 0.507032 0.105079 1.156984 0.083 Uiso 1 1 calc R . . . .
N1 N 0.5293(5) 0.0413(2) 1.0260(13) 0.084(3) Uani 1 1 d . U . . .
C76 C 0.158(2) 0.4533(16) -0.091(8) 0.041(6) Uani 0.28(13) 1 d D U P B 1
H76 H 0.131755 0.461447 -0.144189 0.049 Uiso 0.28(13) 1 calc R . P B 1
C71 C 0.2877(12) 0.3289(5) -0.0566(19) 0.047(5) Uani 0.58(5) 1 d D U P B 1
H71 H 0.299017 0.321269 -0.136341 0.056 Uiso 0.58(5) 1 calc R . P B 1
C5 C 0.1872(4) 0.1858(3) 0.7607(11) 0.059(2) Uani 1 1 d . U . . .
H5 H 0.157416 0.176533 0.725999 0.071 Uiso 1 1 calc R . . . .
C82 C 0.4835(4) 0.3983(2) 0.7884(11) 0.057(2) Uani 1 1 d . U . . .
H82 H 0.514018 0.391276 0.829001 0.068 Uiso 1 1 calc R . . . .
C4 C 0.1828(4) 0.2134(2) 0.8255(11) 0.057(2) Uani 1 1 d . U . . .
H4 H 0.150095 0.222834 0.830675 0.069 Uiso 1 1 calc R . . . .
C56 C 0.4981(7) 0.3401(4) 0.2586(18) 0.058(4) Uani 0.617(11) 1 d D U P A 1
H56 H 0.518057 0.322619 0.252951 0.069 Uiso 0.617(11) 1 calc R . P A 1
C70 C 0.2602(12) 0.3109(4) 0.028(2) 0.048(5) Uani 0.58(5) 1 d D U P B 1
H70 H 0.253343 0.290976 0.007036 0.057 Uiso 0.58(5) 1 calc R . P B 1
C134 C 0.2020(6) 0.2263(4) 0.4451(19) 0.101(5) Uani 1 1 d . U . . .
H134 H 0.216387 0.227840 0.528463 0.121 Uiso 1 1 calc R . . . .
C66 C 0.3572(6) 0.4165(5) 0.0446(16) 0.046(4) Uani 0.576(19) 1 d D U P A 1
H66A H 0.376090 0.397757 0.032119 0.056 Uiso 0.576(19) 1 calc R . P A 1
H66B H 0.347158 0.424145 -0.040568 0.056 Uiso 0.576(19) 1 calc R . P A 1
C53 C 0.4385(6) 0.3915(3) 0.2664(16) 0.046(3) Uani 0.617(11) 1 d D U P A 1
C131 C 0.6225(6) 0.4146(4) -0.0413(14) 0.092(5) Uani 1 1 d . . . . .
H131 H 0.617015 0.427266 -0.112332 0.111 Uiso 1 1 calc R . . . .
C126 C 0.2772(6) 0.5413(3) 0.1982(14) 0.082(3) Uani 1 1 d . U . . .
H126 H 0.243822 0.535177 0.225613 0.099 Uiso 1 1 calc R . . . .
C135 C 0.1685(6) 0.2028(4) 0.4153(17) 0.097(5) Uani 1 1 d . U . . .
H135 H 0.159257 0.188785 0.478656 0.116 Uiso 1 1 calc R . . . .
C103 C 0.1424(5) 0.4914(3) 0.2598(13) 0.068(3) Uani 1 1 d . U . . .
H103 H 0.144312 0.501464 0.180270 0.081 Uiso 1 1 calc R . . . .
C129 C 0.6494(5) 0.3669(3) 0.0457(14) 0.079(4) Uani 1 1 d . . . . .
H129 H 0.659255 0.347009 0.032305 0.095 Uiso 1 1 calc R . . . .
C117 C 0.5256(5) 0.0625(3) 1.1167(15) 0.080(3) Uani 1 1 d . U . . .
H117 H 0.534726 0.057825 1.202312 0.096 Uiso 1 1 calc R . . . .
C130 C 0.6405(5) 0.3857(3) -0.0613(14) 0.077(4) Uani 1 1 d . . . . .
H130 H 0.646787 0.378859 -0.145705 0.093 Uiso 1 1 calc R . . . .
C54 C 0.4431(6) 0.3724(4) 0.3765(16) 0.051(3) Uani 0.617(11) 1 d D U P A 1
H54 H 0.425279 0.377498 0.452801 0.062 Uiso 0.617(11) 1 calc R . P A 1
C136 C 0.1490(5) 0.2005(3) 0.2897(14) 0.078(3) Uani 1 1 d . U . . .
H136 H 0.126491 0.184777 0.268324 0.094 Uiso 1 1 calc R . . . .
C65 C 0.3919(6) 0.4385(3) 0.1117(14) 0.044(3) Uani 0.576(19) 1 d D U P A 1
H65A H 0.375819 0.458292 0.110841 0.052 Uiso 0.576(19) 1 calc R . P A 1
H65B H 0.425889 0.439715 0.068241 0.052 Uiso 0.576(19) 1 calc R . P A 1
C128 C 0.6435(7) 0.3778(4) 0.1726(16) 0.098(5) Uani 1 1 d . . . . .
H128 H 0.652930 0.366147 0.244167 0.118 Uiso 1 1 calc R . . . .
C138 C 0.1944(7) 0.2454(4) 0.2238(19) 0.107(5) Uani 1 1 d . U . . .
H138 H 0.202679 0.259679 0.160999 0.128 Uiso 1 1 calc R . . . .
C127 C 0.6232(6) 0.4065(3) 0.1899(16) 0.089(4) Uani 1 1 d . . . . .
H127 H 0.616645 0.413590 0.273720 0.107 Uiso 1 1 calc R . . . .
C133 C 0.2139(6) 0.2468(4) 0.3551(18) 0.102(4) Uani 1 1 d . U . . .
H133 H 0.235821 0.262725 0.378351 0.122 Uiso 1 1 calc R . . . .
C125 C 0.2850(7) 0.5702(3) 0.1483(18) 0.097(4) Uani 1 1 d . U . . .
H125 H 0.255934 0.582965 0.147359 0.116 Uiso 1 1 calc R . . . .
C57 C 0.4945(6) 0.3590(4) 0.1486(16) 0.053(4) Uani 0.617(11) 1 d D U P A 1
H57 H 0.512417 0.354092 0.072240 0.064 Uiso 0.617(11) 1 calc R . P A 1
C58 C 0.4653(6) 0.3840(4) 0.1539(16) 0.053(4) Uani 0.617(11) 1 d D U P A 1
H58 H 0.463093 0.396464 0.081146 0.064 Uiso 0.617(11) 1 calc R . P A 1
C140 C 0.1604(6) 0.5495(4) 0.863(2) 0.156(8) Uiso 1 1 d . U . . .
H140 H 0.194115 0.556454 0.844100 0.187 Uiso 1 1 calc R . . . .
C139 C 0.1302(9) 0.5359(4) 0.7659(16) 0.184(11) Uiso 1 1 d G U . . .
H139 H 0.143852 0.533892 0.681969 0.220 Uiso 1 1 calc R . . . .
C144 C 0.0798(8) 0.5255(4) 0.794(2) 0.229(15) Uiso 1 1 d G U . . .
H144 H 0.059639 0.516432 0.729212 0.275 Uiso 1 1 calc R . . . .
C143 C 0.0594(6) 0.5285(4) 0.920(2) 0.184(11) Uiso 1 1 d G U . . .
H143 H 0.025688 0.521532 0.938586 0.221 Uiso 1 1 calc R . . . .
C142 C 0.0896(9) 0.5420(4) 1.0168(17) 0.198(12) Uiso 1 1 d G U . . .
H142 H 0.075950 0.544094 1.100720 0.238 Uiso 1 1 calc R . . . .
C141 C 0.1400(8) 0.5525(4) 0.9885(19) 0.208(13) Uiso 1 1 d G U . . .
H141 H 0.160163 0.561555 1.053478 0.249 Uiso 1 1 calc R . . . .
C53A C 0.4475(8) 0.3925(4) 0.354(3) 0.047(4) Uani 0.383(11) 1 d D U P A 2
C54A C 0.4904(8) 0.3956(5) 0.445(2) 0.049(5) Uani 0.383(11) 1 d D U P A 2
H54A H 0.495723 0.414456 0.481726 0.059 Uiso 0.383(11) 1 calc R . P A 2
C55A C 0.5245(10) 0.3727(5) 0.484(2) 0.052(5) Uani 0.383(11) 1 d D U P A 2
H55A H 0.550115 0.376106 0.547852 0.063 Uiso 0.383(11) 1 calc R . P A 2
C56A C 0.5190(10) 0.3448(5) 0.426(2) 0.054(5) Uani 0.383(11) 1 d D U P A 2
H56A H 0.542433 0.329230 0.443790 0.065 Uiso 0.383(11) 1 calc R . P A 2
C57A C 0.4762(13) 0.3407(6) 0.336(3) 0.058(6) Uani 0.383(11) 1 d D U P A 2
H57A H 0.472007 0.322280 0.294725 0.070 Uiso 0.383(11) 1 calc R . P A 2
C58A C 0.4419(11) 0.3630(5) 0.311(3) 0.060(5) Uani 0.383(11) 1 d D U P A 2
H58A H 0.412338 0.358333 0.260784 0.071 Uiso 0.383(11) 1 calc R . P A 2
C61A C 0.5308(6) 0.4795(4) 0.300(2) 0.055(5) Uani 0.46(3) 1 d D U P A 2
H61A H 0.563622 0.480476 0.259173 0.066 Uiso 0.46(3) 1 calc R . P A 2
C62A C 0.5157(7) 0.5020(3) 0.387(2) 0.058(6) Uani 0.46(3) 1 d DG U P A 2
H62A H 0.538404 0.517909 0.403898 0.070 Uiso 0.46(3) 1 calc R . P A 2
C63A C 0.4667(8) 0.5006(4) 0.448(2) 0.048(5) Uani 0.46(3) 1 d DG U P A 2
H63A H 0.456624 0.515565 0.505748 0.058 Uiso 0.46(3) 1 calc R . P A 2
C64A C 0.4328(6) 0.4767(5) 0.422(2) 0.043(5) Uani 0.46(3) 1 d DG U P A 2
H64A H 0.400061 0.475787 0.462872 0.051 Uiso 0.46(3) 1 calc R . P A 2
C59A C 0.4480(6) 0.4543(4) 0.3353(19) 0.042(5) Uani 0.46(3) 1 d DG U P A 2
C60A C 0.4969(6) 0.4557(4) 0.274(2) 0.049(5) Uani 0.46(3) 1 d DG U P A 2
H60A H 0.507058 0.440698 0.216296 0.059 Uiso 0.46(3) 1 calc R . P A 2
C66A C 0.3569(7) 0.4263(5) 0.061(2) 0.043(5) Uani 0.424(19) 1 d D U P A 2
H66C H 0.355204 0.421676 -0.031581 0.052 Uiso 0.424(19) 1 calc R . P A 2
H66D H 0.356393 0.447946 0.070487 0.052 Uiso 0.424(19) 1 calc R . P A 2
C65A C 0.4079(7) 0.4141(5) 0.1170(18) 0.046(4) Uani 0.424(19) 1 d D U P A 2
H65C H 0.438477 0.423583 0.077813 0.055 Uiso 0.424(19) 1 calc R . P A 2
H65D H 0.410397 0.392483 0.105547 0.055 Uiso 0.424(19) 1 calc R . P A 2
C67A C 0.2999(14) 0.3709(4) 0.098(2) 0.037(5) Uani 0.42(5) 1 d D U P B 2
C68A C 0.2690(14) 0.3514(5) 0.170(3) 0.036(5) Uani 0.42(5) 1 d D U P B 2
H68A H 0.255786 0.357431 0.250178 0.044 Uiso 0.42(5) 1 calc R . P B 2
C69A C 0.2576(15) 0.3229(6) 0.122(3) 0.044(6) Uani 0.42(5) 1 d D U P B 2
H69A H 0.237111 0.309617 0.170500 0.053 Uiso 0.42(5) 1 calc R . P B 2
C70A C 0.2771(14) 0.3148(6) 0.003(3) 0.044(6) Uani 0.42(5) 1 d D U P B 2
H70A H 0.270038 0.295734 -0.029272 0.053 Uiso 0.42(5) 1 calc R . P B 2
C71A C 0.3072(16) 0.3344(6) -0.070(3) 0.046(6) Uani 0.42(5) 1 d D U P B 2
H71A H 0.319476 0.328329 -0.151563 0.055 Uiso 0.42(5) 1 calc R . P B 2
C72A C 0.3196(16) 0.3629(5) -0.024(2) 0.044(6) Uani 0.42(5) 1 d D U P B 2
H72A H 0.340187 0.376054 -0.073344 0.053 Uiso 0.42(5) 1 calc R . P B 2
C73A C 0.2456(11) 0.4279(5) 0.047(5) 0.038(3) Uani 0.72(13) 1 d D U P B 2
C74A C 0.2523(12) 0.4572(3) 0.001(2) 0.039(4) Uani 0.72(13) 1 d D U P B 2
H74A H 0.284167 0.467037 0.015968 0.047 Uiso 0.72(13) 1 calc R . P B 2
C75A C 0.2125(14) 0.4716(4) -0.066(3) 0.044(4) Uani 0.72(13) 1 d D U P B 2
H75A H 0.217546 0.491326 -0.092221 0.053 Uiso 0.72(13) 1 calc R . P B 2
C76A C 0.1653(13) 0.4574(6) -0.094(3) 0.045(4) Uani 0.72(13) 1 d D U P B 2
H76A H 0.138137 0.467468 -0.136949 0.054 Uiso 0.72(13) 1 calc R . P B 2
C77A C 0.1599(9) 0.4271(6) -0.055(3) 0.047(4) Uani 0.72(13) 1 d D U P B 2
H77A H 0.128778 0.416887 -0.074380 0.057 Uiso 0.72(13) 1 calc R . P B 2
C78A C 0.2003(7) 0.4123(4) 0.010(2) 0.038(3) Uani 0.72(13) 1 d D U P B 2
H78A H 0.197076 0.391998 0.029298 0.046 Uiso 0.72(13) 1 calc R . P B 2

loop_
_atom_site_aniso_label
_atom_site_aniso_U_11
_atom_site_aniso_U_22
_atom_site_aniso_U_33
_atom_site_aniso_U_23
_atom_site_aniso_U_13
_atom_site_aniso_U_12
Ru1 0.0454(3) 0.0322(2) 0.0280(3) -0.0019(2) 0.0076(3) -0.0022(2)
Ru2 0.0436(3) 0.0366(3) 0.0267(3) -0.0019(3) 0.0020(3) 0.0033(2)
P7 0.0443(11) 0.0351(9) 0.0294(10) -0.0029(8) 0.0046(9) -0.0031(9)
S1 0.0513(11) 0.0398(10) 0.0318(10) 0.0002(8) -0.0010(9) -0.0016(9)
P1 0.0457(12) 0.0378(10) 0.0320(10) -0.0013(9) 0.0020(9) 0.0015(9)
P8 0.0441(11) 0.0366(10) 0.0288(10) -0.0032(8) 0.0064(9) -0.0020(9)
P4 0.0450(11) 0.0417(11) 0.0319(10) -0.0016(9) 0.0015(9) 0.0031(9)
P2 0.0463(11) 0.0402(10) 0.0271(10) -0.0017(8) 0.0021(9) 0.0040(9)
P6 0.0520(12) 0.0442(11) 0.0266(10) 0.0023(9) 0.0080(9) 0.0070(10)
P3 0.0485(12) 0.0452(11) 0.0271(10) -0.0031(9) 0.0035(9) 0.0033(9)
P5 0.0501(13) 0.0536(13) 0.0492(14) -0.0176(11) 0.0210(11) -0.0151(11)
C15 0.050(4) 0.044(4) 0.032(4) -0.005(3) 0.006(3) 0.001(3)
C85 0.041(4) 0.042(4) 0.032(4) -0.001(3) 0.006(3) -0.004(3)
C27 0.045(4) 0.049(4) 0.034(4) -0.003(3) 0.002(3) 0.006(3)
C110 0.049(4) 0.037(4) 0.030(4) 0.000(3) 0.007(3) 0.006(3)
C99 0.047(4) 0.038(4) 0.045(4) -0.009(3) 0.004(4) -0.003(3)
C114 0.055(5) 0.042(4) 0.040(5) -0.001(3) -0.002(4) 0.003(4)
C59 0.044(6) 0.042(6) 0.028(7) 0.003(6) 0.007(6) -0.006(6)
C60 0.048(6) 0.049(7) 0.055(9) 0.003(7) -0.003(7) -0.005(5)
C61 0.044(6) 0.057(8) 0.062(10) -0.008(7) -0.009(7) 0.002(5)
C62 0.050(7) 0.045(7) 0.057(9) 0.005(6) -0.007(7) -0.004(6)
C63 0.057(7) 0.042(7) 0.048(9) -0.007(7) 0.002(7) -0.008(6)
C64 0.046(7) 0.037(6) 0.034(8) 0.005(6) 0.000(6) -0.010(5)
C79 0.048(4) 0.036(4) 0.035(4) -0.006(3) 0.012(3) -0.002(3)
C98 0.053(5) 0.042(4) 0.038(4) 0.003(3) 0.000(4) -0.002(3)
C80 0.054(4) 0.043(4) 0.028(4) -0.002(3) 0.005(3) -0.002(3)
C21 0.046(4) 0.048(4) 0.036(4) -0.003(3) 0.010(3) 0.003(3)
C93 0.049(4) 0.041(4) 0.032(4) -0.001(3) 0.003(3) -0.006(3)
C109 0.051(4) 0.039(4) 0.047(5) 0.007(4) 0.011(4) 0.002(3)
C105 0.048(4) 0.028(3) 0.031(4) 0.000(3) 0.006(3) 0.000(3)
C7 0.049(4) 0.039(3) 0.041(4) 0.000(4) -0.005(4) 0.000(3)
C108 0.046(4) 0.041(4) 0.049(5) 0.004(4) 0.005(4) 0.003(3)
C41 0.046(4) 0.036(3) 0.042(4) -0.005(3) -0.001(3) 0.002(3)
C1 0.050(4) 0.039(4) 0.039(4) 0.003(3) 0.004(3) 0.003(3)
C107 0.053(4) 0.033(3) 0.028(4) -0.002(3) 0.005(3) 0.006(3)
C32 0.059(5) 0.057(5) 0.038(4) -0.011(4) 0.000(4) 0.001(4)
C91 0.048(4) 0.041(4) 0.024(3) -0.005(3) 0.007(3) 0.000(3)
C94 0.057(5) 0.042(4) 0.030(4) -0.002(3) 0.007(3) -0.002(4)
C106 0.047(4) 0.044(4) 0.028(4) 0.000(3) 0.004(3) 0.004(3)
C78 0.046(6) 0.045(7) 0.045(7) 0.001(4) 0.000(4) -0.001(3)
C52 0.051(4) 0.046(4) 0.045(5) -0.007(4) 0.004(4) -0.002(4)
C96 0.062(5) 0.045(4) 0.056(5) -0.001(4) -0.006(4) -0.012(4)
C16 0.048(4) 0.051(4) 0.036(4) -0.003(3) -0.003(4) 0.002(4)
C51 0.056(5) 0.060(5) 0.053(5) -0.005(4) 0.008(4) -0.001(4)
C73 0.042(5) 0.041(6) 0.041(6) 0.000(4) 0.001(4) 0.000(3)
C28 0.055(5) 0.045(4) 0.044(5) -0.013(4) 0.010(4) 0.004(4)
C33 0.054(4) 0.050(4) 0.032(4) -0.008(3) 0.004(4) -0.002(4)
C20 0.059(5) 0.052(4) 0.037(4) 0.004(4) -0.003(4) 0.007(4)
C74 0.042(7) 0.042(6) 0.042(7) 0.000(4) 0.000(4) 0.000(3)
C77 0.043(7) 0.043(7) 0.042(7) 0.000(4) 0.000(4) 0.000(4)
C23 0.073(6) 0.049(5) 0.054(6) -0.009(4) 0.008(4) 0.004(4)
C22 0.062(5) 0.049(4) 0.037(4) -0.004(4) 0.000(4) 0.007(4)
C90 0.054(5) 0.046(4) 0.030(4) -0.012(3) 0.000(4) 0.003(4)
C40 0.054(5) 0.052(5) 0.038(4) -0.002(4) 0.003(4) 0.001(4)
C44 0.061(5) 0.042(4) 0.067(6) -0.002(4) -0.005(5) -0.004(4)
C112 0.045(4) 0.037(4) 0.036(4) 0.000(3) 0.007(3) 0.004(3)
C113 0.045(4) 0.046(4) 0.029(4) -0.001(3) 0.003(3) 0.004(3)
C111 0.054(5) 0.040(4) 0.029(4) -0.001(3) 0.008(4) 0.003(3)
C47 0.047(4) 0.043(4) 0.037(4) -0.006(3) -0.004(3) 0.002(3)
C87 0.058(5) 0.045(4) 0.042(5) -0.005(4) -0.003(4) -0.007(4)
C38 0.059(5) 0.052(4) 0.037(4) 0.001(4) -0.001(4) -0.004(4)
C97 0.054(5) 0.042(4) 0.048(5) 0.004(4) -0.001(4) -0.008(4)
C67 0.032(8) 0.046(5) 0.027(6) -0.005(5) -0.006(6) 0.018(5)
C46 0.050(5) 0.049(4) 0.042(4) 0.003(4) 0.005(4) -0.001(4)
C14 0.050(4) 0.047(4) 0.033(4) 0.002(4) 0.006(3) 0.003(3)
C37 0.075(6) 0.055(5) 0.044(5) 0.007(4) -0.003(4) -0.011(4)
C25 0.056(5) 0.063(5) 0.050(5) 0.008(4) 0.007(4) 0.012(4)
C45 0.049(5) 0.047(4) 0.052(5) 0.007(4) -0.001(4) -0.006(4)
C26 0.051(5) 0.048(4) 0.044(5) 0.000(4) 0.005(4) 0.004(4)
C42 0.065(6) 0.047(4) 0.055(5) -0.001(4) -0.014(5) 0.001(4)
C120 0.065(5) 0.039(3) 0.034(4) -0.003(3) 0.011(4) -0.004(4)
C84 0.044(4) 0.047(4) 0.075(6) 0.008(4) 0.004(4) 0.001(4)
C100 0.049(5) 0.052(5) 0.055(5) -0.010(4) 0.006(4) -0.002(4)
C88 0.066(6) 0.050(5) 0.052(5) -0.015(4) 0.001(4) 0.005(4)
C31 0.053(5) 0.068(5) 0.043(5) -0.017(4) 0.003(4) 0.008(4)
C123 0.094(6) 0.053(5) 0.042(5) -0.003(4) 0.002(5) -0.019(5)
C17 0.047(5) 0.055(5) 0.047(5) 0.000(4) 0.006(4) 0.001(4)
C18 0.060(5) 0.056(5) 0.047(5) 0.004(4) 0.012(4) 0.001(4)
C6 0.055(4) 0.054(5) 0.048(5) -0.002(4) 0.003(4) 0.002(4)
C49 0.057(5) 0.057(5) 0.059(6) -0.001(4) -0.003(4) 0.016(4)
C81 0.063(5) 0.048(4) 0.037(5) -0.001(4) 0.006(4) 0.010(4)
C50 0.049(5) 0.070(5) 0.056(6) -0.011(4) -0.001(4) 0.014(4)
C68 0.035(9) 0.041(6) 0.039(7) -0.007(5) -0.001(6) 0.011(6)
C86 0.046(4) 0.049(4) 0.039(4) 0.000(4) -0.005(4) -0.005(4)
C115 0.059(5) 0.041(4) 0.059(5) 0.006(4) 0.002(4) 0.002(4)
C95 0.055(5) 0.049(4) 0.041(5) -0.007(3) -0.002(4) -0.004(4)
C89 0.084(6) 0.051(5) 0.050(5) -0.001(4) -0.004(5) 0.016(5)
C39 0.049(4) 0.051(5) 0.033(4) -0.004(4) 0.001(3) 0.004(4)
C11 0.062(5) 0.042(4) 0.080(7) 0.002(5) -0.003(5) 0.003(4)
C92 0.046(4) 0.040(4) 0.040(4) -0.008(3) 0.003(3) -0.004(3)
C101 0.053(5) 0.057(5) 0.068(6) -0.013(4) 0.007(5) 0.005(4)
C104 0.062(5) 0.043(4) 0.064(5) 0.007(4) 0.010(4) 0.012(4)
C29 0.056(5) 0.047(4) 0.046(5) -0.007(4) -0.007(4) 0.002(4)
C30 0.059(5) 0.052(4) 0.046(5) -0.013(4) -0.001(4) 0.015(4)
C8 0.053(5) 0.048(4) 0.046(5) 0.006(4) 0.004(4) -0.004(4)
C24 0.065(5) 0.046(5) 0.065(6) -0.001(4) 0.014(5) 0.013(4)
C121 0.088(6) 0.037(4) 0.041(5) -0.001(3) 0.011(5) -0.005(4)
C83 0.047(5) 0.055(5) 0.084(7) 0.004(5) 0.001(5) -0.001(4)
C34 0.059(5) 0.058(5) 0.043(5) -0.005(4) 0.008(4) -0.007(4)
C2 0.047(4) 0.047(4) 0.041(5) 0.003(4) 0.011(4) -0.001(3)
C3 0.068(5) 0.046(4) 0.061(6) 0.002(4) 0.014(5) 0.011(4)
C12 0.057(5) 0.044(4) 0.058(6) -0.004(4) -0.002(4) 0.000(4)
C48 0.050(5) 0.052(5) 0.044(5) 0.005(4) 0.001(4) 0.009(4)
C10 0.069(6) 0.044(4) 0.070(6) 0.008(4) -0.007(5) -0.005(4)
C72 0.042(9) 0.049(6) 0.032(6) -0.005(5) -0.002(6) 0.012(6)
C122 0.094(6) 0.047(4) 0.043(5) -0.003(4) 0.011(5) -0.005(4)
C55 0.064(8) 0.064(8) 0.051(8) 0.007(7) 0.007(7) -0.004(6)
C9 0.068(6) 0.046(4) 0.050(5) 0.006(4) -0.004(4) -0.009(4)
C69 0.046(9) 0.042(6) 0.040(7) -0.012(6) 0.002(6) 0.005(6)
C102 0.056(5) 0.037(4) 0.082(6) 0.000(5) 0.008(5) 0.004(3)
C75 0.045(7) 0.045(7) 0.044(7) 0.001(4) 0.001(4) 0.000(3)
C124 0.099(6) 0.066(6) 0.055(6) 0.004(5) -0.010(6) -0.024(5)
C19 0.062(5) 0.051(4) 0.043(5) 0.004(4) 0.003(4) 0.009(4)
C119 0.058(5) 0.051(4) 0.070(6) 0.000(4) 0.003(5) 0.007(4)
C35 0.068(6) 0.068(6) 0.055(6) -0.006(5) 0.015(5) -0.013(4)
C36 0.073(6) 0.069(6) 0.053(6) 0.010(5) 0.008(5) -0.016(5)
C13 0.056(5) 0.047(4) 0.037(4) -0.005(3) -0.003(4) -0.003(4)
C132 0.086(8) 0.055(6) 0.094(10) 0.010(7) -0.016(8) 0.013(6)
C43 0.074(6) 0.050(5) 0.072(6) -0.005(5) -0.020(5) -0.009(5)
C118 0.061(6) 0.059(5) 0.087(6) -0.004(5) 0.002(5) 0.002(5)
C137 0.073(3) 0.073(3) 0.072(3) -0.0006(12) 0.0002(12) -0.0002(12)
N2 0.119(7) 0.068(5) 0.092(7) 0.021(6) 0.000(6) -0.014(5)
C116 0.074(6) 0.071(6) 0.064(5) 0.011(5) -0.008(5) 0.009(5)
N1 0.087(6) 0.067(5) 0.099(6) 0.014(5) -0.008(6) 0.013(5)
C76 0.041(7) 0.041(7) 0.041(7) 0.000(4) 0.000(4) -0.001(4)
C71 0.054(10) 0.048(7) 0.039(7) -0.013(6) 0.006(7) 0.009(7)
C5 0.050(5) 0.071(6) 0.057(6) 0.002(4) 0.000(4) 0.005(4)
C82 0.051(5) 0.060(5) 0.060(6) 0.000(4) 0.002(4) 0.014(4)
C4 0.050(4) 0.063(5) 0.059(6) 0.008(4) 0.008(4) 0.008(4)
C56 0.069(8) 0.045(7) 0.059(8) -0.006(5) 0.011(7) 0.005(6)
C70 0.057(10) 0.048(7) 0.038(8) -0.009(6) 0.004(7) 0.005(6)
C134 0.101(5) 0.101(5) 0.101(5) -0.0001(13) -0.0002(13) 0.0005(13)
C66 0.048(6) 0.049(9) 0.042(6) 0.005(6) 0.002(5) 0.012(6)
C53 0.052(7) 0.049(6) 0.037(7) -0.003(5) 0.003(5) -0.001(5)
C131 0.110(11) 0.106(11) 0.061(8) 0.019(8) 0.012(8) 0.032(9)
C126 0.105(7) 0.056(5) 0.086(8) 0.011(5) 0.016(6) 0.006(5)
C135 0.097(5) 0.097(5) 0.097(5) 0.0001(13) -0.0003(13) 0.0007(13)
C103 0.071(6) 0.055(5) 0.077(7) 0.010(5) 0.011(5) 0.014(5)
C129 0.096(9) 0.059(7) 0.082(9) -0.002(7) 0.014(8) 0.011(6)
C117 0.086(7) 0.077(6) 0.077(6) 0.017(5) -0.006(6) 0.014(6)
C130 0.070(8) 0.092(9) 0.069(8) -0.019(7) 0.011(6) 0.001(7)
C54 0.046(6) 0.071(7) 0.036(6) 0.001(6) 0.008(6) 0.003(6)
C136 0.078(4) 0.078(4) 0.078(4) -0.0004(12) -0.0003(12) 0.0004(12)
C65 0.045(7) 0.044(7) 0.042(6) 0.005(5) 0.007(5) 0.001(5)
C128 0.119(12) 0.090(10) 0.086(11) 0.018(8) 0.025(9) 0.011(9)
C138 0.107(5) 0.107(5) 0.106(5) -0.0003(13) 0.0005(13) -0.0010(13)
C127 0.098(10) 0.085(9) 0.085(10) 0.005(8) 0.000(8) 0.022(8)
C133 0.102(4) 0.103(4) 0.102(4) -0.0005(13) 0.0001(13) -0.0005(13)
C125 0.114(7) 0.064(6) 0.112(9) 0.014(6) 0.015(7) 0.007(6)
C57 0.056(7) 0.057(7) 0.047(7) -0.004(6) 0.007(6) 0.002(6)
C58 0.056(7) 0.061(7) 0.042(6) 0.003(6) 0.007(6) 0.005(6)
C53A 0.043(7) 0.052(7) 0.045(9) -0.004(8) 0.017(7) 0.000(6)
C54A 0.051(9) 0.056(8) 0.041(9) -0.005(7) 0.014(6) 0.007(7)
C55A 0.058(9) 0.055(9) 0.045(9) 0.002(7) 0.005(7) 0.004(7)
C56A 0.060(9) 0.051(8) 0.052(10) 0.010(8) 0.006(7) 0.006(8)
C57A 0.065(10) 0.055(8) 0.054(11) -0.001(9) 0.004(8) 0.002(7)
C58A 0.058(9) 0.060(7) 0.061(10) -0.001(8) 0.001(8) -0.004(7)
C61A 0.055(8) 0.056(9) 0.055(10) -0.005(8) 0.001(7) -0.012(7)
C62A 0.064(9) 0.056(8) 0.054(10) -0.001(7) 0.002(8) -0.014(7)
C63A 0.058(9) 0.044(8) 0.043(9) 0.003(7) -0.002(7) -0.007(7)
C64A 0.047(8) 0.041(8) 0.040(10) 0.000(7) -0.004(7) -0.002(6)
C59A 0.043(7) 0.048(7) 0.034(9) 0.002(7) -0.005(7) -0.001(7)
C60A 0.049(7) 0.056(8) 0.042(9) -0.005(7) -0.001(7) -0.008(6)
C66A 0.054(7) 0.038(9) 0.038(7) 0.012(8) 0.008(6) 0.011(7)
C65A 0.047(7) 0.044(8) 0.048(7) 0.003(6) 0.009(6) 0.002(7)
C67A 0.039(10) 0.045(6) 0.027(7) 0.000(5) -0.009(7) 0.008(6)
C68A 0.036(11) 0.043(7) 0.030(8) -0.011(6) -0.003(7) 0.007(7)
C69A 0.044(11) 0.045(8) 0.043(9) -0.008(7) 0.002(8) 0.000(8)
C70A 0.043(11) 0.046(9) 0.043(10) -0.009(7) 0.005(8) 0.005(7)
C71A 0.052(11) 0.048(9) 0.038(9) -0.007(7) 0.005(8) 0.005(8)
C72A 0.046(11) 0.049(8) 0.037(8) -0.003(7) 0.007(8) 0.005(8)
C73A 0.049(6) 0.037(6) 0.028(6) -0.004(5) 0.008(5) 0.002(5)
C74A 0.042(7) 0.043(5) 0.032(7) 0.007(5) 0.008(6) -0.001(5)
C75A 0.055(10) 0.043(6) 0.035(8) 0.004(5) -0.001(9) -0.004(6)
C76A 0.052(8) 0.046(7) 0.037(6) -0.001(6) -0.002(7) 0.006(6)
C77A 0.055(8) 0.053(8) 0.033(9) 0.010(6) -0.001(7) -0.016(7)
C78A 0.051(6) 0.045(5) 0.020(7) 0.003(5) 0.009(5) -0.006(5)

loop_
_atom_type_symbol
_atom_type_description
_atom_type_scat_dispersion_real
_atom_type_scat_dispersion_imag
_atom_type_scat_source
C C 0.0181 0.0091 'International Tables Vol C Tables 4.2.6.8 and 6.1.1.4'
H H 0.0000 0.0000 'International Tables Vol C Tables 4.2.6.8 and 6.1.1.4'
N N 0.0311 0.0180 'International Tables Vol C Tables 4.2.6.8 and 6.1.1.4'
P P 0.2955 0.4335 'International Tables Vol C Tables 4.2.6.8 and 6.1.1.4'
Ru Ru 0.0552 3.2960 'International Tables Vol C Tables 4.2.6.8 and 6.1.1.4'
S S 0.3331 0.5567 'International Tables Vol C Tables 4.2.6.8 and 6.1.1.4'

loop_
_geom_angle_atom_site_label_1
_geom_angle_atom_site_label_2
_geom_angle_atom_site_label_3
_geom_angle
_geom_angle_site_symmetry_1
_geom_angle_site_symmetry_3
_geom_angle_publ_flag
P7 Ru1 P8 81.67(8) . . ?
P7 Ru1 P6 175.97(8) . . ?
P6 Ru1 P8 99.79(8) . . ?
P5 Ru1 P7 96.78(9) . . ?
P5 Ru1 P8 178.01(9) . . ?
P5 Ru1 P6 81.84(9) . . ?
C105 Ru1 P7 82.1(2) . . ?
C105 Ru1 P8 86.7(2) . . ?
C105 Ru1 P6 94.2(2) . . ?
C105 Ru1 P5 94.3(2) . . ?
C120 Ru1 P7 98.8(3) . . ?
C120 Ru1 P8 94.9(3) . . ?
C120 Ru1 P6 84.9(3) . . ?
C120 Ru1 P5 84.1(3) . . ?
C120 Ru1 C105 178.2(4) . . ?
P1 Ru2 P4 176.23(8) . . ?
P2 Ru2 P1 82.85(8) . . ?
P2 Ru2 P4 100.47(8) . . ?
P3 Ru2 P1 95.27(8) . . ?
P3 Ru2 P4 81.36(8) . . ?
P3 Ru2 P2 177.76(9) . . ?
C112 Ru2 P1 88.0(3) . . ?
C112 Ru2 P4 94.2(3) . . ?
C112 Ru2 P2 82.5(2) . . ?
C112 Ru2 P3 98.7(2) . . ?
C113 Ru2 P1 89.9(2) . . ?
C113 Ru2 P4 88.2(2) . . ?
C113 Ru2 P2 93.4(2) . . ?
C113 Ru2 P3 85.3(2) . . ?
C113 Ru2 C112 175.6(3) . . ?
C85 P7 Ru1 121.1(3) . . ?
C85 P7 C91 99.3(4) . . ?
C79 P7 Ru1 121.8(3) . . ?
C79 P7 C85 102.6(4) . . ?
C79 P7 C91 102.9(4) . . ?
C91 P7 Ru1 105.5(3) . . ?
C110 S1 C107 92.7(4) . . ?
C7 P1 Ru2 120.2(3) . . ?
C7 P1 C13 100.6(4) . . ?
C1 P1 Ru2 120.3(3) . . ?
C1 P1 C7 101.8(4) . . ?
C1 P1 C13 102.1(4) . . ?
C13 P1 Ru2 108.8(3) . . ?
C99 P8 Ru1 123.1(3) . . ?
C99 P8 C93 98.3(4) . . ?
C99 P8 C92 101.0(4) . . ?
C93 P8 Ru1 118.9(3) . . ?
C93 P8 C92 103.1(4) . . ?
C92 P8 Ru1 109.5(3) . . ?
C41 P4 Ru2 122.8(3) . . ?
C41 P4 C40 101.1(4) . . ?
C40 P4 Ru2 108.9(3) . . ?
C47 P4 Ru2 119.1(3) . . ?
C47 P4 C41 99.7(4) . . ?
C47 P4 C40 102.2(4) . . ?
C15 P2 Ru2 122.6(3) . . ?
C15 P2 C14 102.1(4) . . ?
C21 P2 Ru2 118.8(3) . . ?
C21 P2 C15 101.6(4) . . ?
C21 P2 C14 104.1(4) . . ?
C14 P2 Ru2 105.2(3) . . ?
C73 P6 Ru1 123(5) . . ?
C73 P6 C67 95(3) . . ?
C67 P6 Ru1 121.7(6) . . ?
C66 P6 Ru1 110.8(5) . . ?
C66 P6 C73 104(4) . . ?
C66 P6 C67 99.6(9) . . ?
C66A P6 Ru1 101.9(8) . . ?
C67A P6 Ru1 119.5(8) . . ?
C67A P6 C66A 103.2(13) . . ?
C67A P6 C73A 107.3(15) . . ?
C73A P6 Ru1 121.7(17) . . ?
C73A P6 C66A 99.1(14) . . ?
C27 P3 Ru2 120.8(3) . . ?
C27 P3 C39 98.6(4) . . ?
C33 P3 Ru2 121.5(3) . . ?
C33 P3 C27 104.2(4) . . ?
C33 P3 C39 101.9(4) . . ?
C39 P3 Ru2 105.8(3) . . ?
C59 P5 Ru1 121.0(5) . . ?
C59 P5 C65 96.1(7) . . ?
C53 P5 Ru1 123.0(5) . . ?
C53 P5 C59 107.9(7) . . ?
C53 P5 C65 100.6(7) . . ?
C65 P5 Ru1 101.3(5) . . ?
C53A P5 Ru1 117.4(7) . . ?
C59A P5 Ru1 123.5(6) . . ?
C59A P5 C53A 93.4(9) . . ?
C59A P5 C65A 110.2(9) . . ?
C65A P5 Ru1 113.1(6) . . ?
C65A P5 C53A 94.1(10) . . ?
C16 C15 P2 121.4(7) . . ?
C20 C15 P2 120.5(7) . . ?
C20 C15 C16 118.1(9) . . ?
C90 C85 P7 118.7(6) . . ?
C86 C85 P7 122.4(7) . . ?
C86 C85 C90 118.5(8) . . ?
C32 C27 P3 123.0(7) . . ?
C32 C27 C28 118.7(8) . . ?
C28 C27 P3 117.5(6) . . ?
C109 C110 S1 109.9(6) . . ?
C109 C110 C111 128.1(8) . . ?
C111 C110 S1 121.9(7) . . ?
C100 C99 P8 121.0(8) . . ?
C100 C99 C104 118.5(9) . . ?
C104 C99 P8 120.2(7) . . ?
C113 C114 C115 175.5(10) . . ?
C60 C59 P5 116.9(8) . . ?
C60 C59 C64 120.0 . . ?
C64 C59 P5 123.0(8) . . ?
C59 C60 H60 120.0 . . ?
C59 C60 C61 120.0 . . ?
C61 C60 H60 120.0 . . ?
C60 C61 H61 120.0 . . ?
C62 C61 C60 120.0 . . ?
C62 C61 H61 120.0 . . ?
C61 C62 H62 120.0 . . ?
C61 C62 C63 120.0 . . ?
C63 C62 H62 120.0 . . ?
C62 C63 H63 120.0 . . ?
C62 C63 C64 120.0 . . ?
C64 C63 H63 120.0 . . ?
C59 C64 H64 120.0 . . ?
C63 C64 C59 120.0 . . ?
C63 C64 H64 120.0 . . ?
C80 C79 P7 119.0(7) . . ?
C84 C79 P7 123.1(7) . . ?
C84 C79 C80 117.9(9) . . ?
C93 C98 H98 119.9 . . ?
C97 C98 H98 119.9 . . ?
C97 C98 C93 120.1(9) . . ?
C79 C80 H80 119.6 . . ?
C81 C80 C79 120.8(9) . . ?
C81 C80 H80 119.6 . . ?
C22 C21 P2 123.0(7) . . ?
C26 C21 P2 119.4(7) . . ?
C26 C21 C22 117.5(8) . . ?
C98 C93 P8 121.7(7) . . ?
C94 C93 P8 120.3(7) . . ?
C94 C93 C98 118.0(8) . . ?
C110 C109 H109 122.9 . . ?
C110 C109 C108 114.3(8) . . ?
C108 C109 H109 122.9 . . ?
C106 C105 Ru1 173.9(8) . . ?
C8 C7 P1 123.3(7) . . ?
C8 C7 C12 119.2(8) . . ?
C12 C7 P1 117.5(7) . . ?
C109 C108 H108 122.9 . . ?
C107 C108 C109 114.3(8) . . ?
C107 C108 H108 122.9 . . ?
C46 C41 P4 120.2(7) . . ?
C46 C41 C42 118.6(9) . . ?
C42 C41 P4 121.1(7) . . ?
C6 C1 P1 119.4(7) . . ?
C2 C1 P1 121.9(7) . . ?
C2 C1 C6 118.6(8) . . ?
C108 C107 S1 108.8(6) . . ?
C108 C107 C106 129.9(8) . . ?
C106 C107 S1 121.3(7) . . ?
C27 C32 H32 120.1 . . ?
C27 C32 C31 119.8(10) . . ?
C31 C32 H32 120.1 . . ?
P7 C91 H91A 110.2 . . ?
P7 C91 H91B 110.2 . . ?
H91A C91 H91B 108.5 . . ?
C92 C91 P7 107.7(6) . . ?
C92 C91 H91A 110.2 . . ?
C92 C91 H91B 110.2 . . ?
C93 C94 H94 120.3 . . ?
C95 C94 C93 119.3(9) . . ?
C95 C94 H94 120.3 . . ?
C105 C106 C107 175.5(9) . . ?
C73 C78 H78 119.2 . . ?
C77 C78 H78 119.2 . . ?
C77 C78 C73 122(3) . . ?
C51 C52 H52 120.0 . . ?
C51 C52 C47 119.9(9) . . ?
C47 C52 H52 120.0 . . ?
C97 C96 H96 120.6 . . ?
C97 C96 C95 118.9(9) . . ?
C95 C96 H96 120.6 . . ?
C15 C16 H16 120.3 . . ?
C15 C16 C17 119.5(9) . . ?
C17 C16 H16 120.3 . . ?
C52 C51 H51 119.7 . . ?
C50 C51 C52 120.6(10) . . ?
C50 C51 H51 119.7 . . ?
C78 C73 P6 121(3) . . ?
C78 C73 C74 115(3) . . ?
C74 C73 P6 121(3) . . ?
C27 C28 H28 119.8 . . ?
C29 C28 C27 120.5(9) . . ?
C29 C28 H28 119.8 . . ?
C38 C33 P3 118.1(7) . . ?
C34 C33 P3 123.0(8) . . ?
C34 C33 C38 118.9(9) . . ?
C15 C20 H20 118.8 . . ?
C19 C20 C15 122.4(9) . . ?
C19 C20 H20 118.8 . . ?
C73 C74 H74 120.0 . . ?
C75 C74 C73 120(3) . . ?
C75 C74 H74 120.0 . . ?
C78 C77 H77 119.6 . . ?
C78 C77 C76 121(2) . . ?
C76 C77 H77 119.6 . . ?
C22 C23 H23 118.7 . . ?
C22 C23 C24 122.6(10) . . ?
C24 C23 H23 118.7 . . ?
C21 C22 H22 120.1 . . ?
C23 C22 C21 119.8(9) . . ?
C23 C22 H22 120.1 . . ?
C85 C90 H90 119.9 . . ?
C89 C90 C85 120.3(9) . . ?
C89 C90 H90 119.9 . . ?
P4 C40 H40A 109.1 . . ?
P4 C40 H40B 109.1 . . ?
H40A C40 H40B 107.8 . . ?
C39 C40 P4 112.5(6) . . ?
C39 C40 H40A 109.1 . . ?
C39 C40 H40B 109.1 . . ?
C45 C44 H44 119.7 . . ?
C43 C44 H44 119.7 . . ?
C43 C44 C45 120.6(9) . . ?
C111 C112 Ru2 175.6(8) . . ?
C114 C113 Ru2 178.5(8) . . ?
C112 C111 C110 177.4(10) . . ?
C52 C47 P4 120.4(7) . . ?
C48 C47 P4 120.3(7) . . ?
C48 C47 C52 119.2(8) . . ?
C88 C87 H87 119.3 . . ?
C88 C87 C86 121.4(9) . . ?
C86 C87 H87 119.3 . . ?
C33 C38 H38 120.3 . . ?
C37 C38 C33 119.4(10) . . ?
C37 C38 H38 120.3 . . ?
C98 C97 H97 119.3 . . ?
C96 C97 C98 121.4(9) . . ?
C96 C97 H97 119.3 . . ?
C68 C67 P6 120.5(11) . . ?
C68 C67 C72 116.9(13) . . ?
C72 C67 P6 122.6(12) . . ?
C41 C46 H46 119.5 . . ?
C41 C46 C45 121.0(9) . . ?
C45 C46 H46 119.5 . . ?
P2 C14 H14A 109.8 . . ?
P2 C14 H14B 109.8 . . ?
H14A C14 H14B 108.2 . . ?
C13 C14 P2 109.6(6) . . ?
C13 C14 H14A 109.8 . . ?
C13 C14 H14B 109.8 . . ?
C38 C37 H37 119.3 . . ?
C36 C37 C38 121.4(11) . . ?
C36 C37 H37 119.3 . . ?
C26 C25 H25 119.5 . . ?
C24 C25 H25 119.5 . . ?
C24 C25 C26 121.0(10) . . ?
C44 C45 C46 119.4(10) . . ?
C44 C45 H45 120.3 . . ?
C46 C45 H45 120.3 . . ?
C21 C26 H26 119.9 . . ?
C25 C26 C21 120.3(9) . . ?
C25 C26 H26 119.9 . . ?
C41 C42 H42 119.7 . . ?
C41 C42 C43 120.6(10) . . ?
C43 C42 H42 119.7 . . ?
C121 C120 Ru1 174.1(10) . . ?
C79 C84 H84 119.9 . . ?
C79 C84 C83 120.3(9) . . ?
C83 C84 H84 119.9 . . ?
C99 C100 H100 119.5 . . ?
C101 C100 C99 121.0(10) . . ?
C101 C100 H100 119.5 . . ?
C87 C88 H88 121.1 . . ?
C87 C88 C89 117.7(9) . . ?
C89 C88 H88 121.1 . . ?
C32 C31 H31 119.8 . . ?
C30 C31 C32 120.4(9) . . ?
C30 C31 H31 119.8 . . ?
C122 C123 H123 120.6 . . ?
C124 C123 H123 120.6 . . ?
C124 C123 C122 118.7(12) . . ?
C16 C17 H17 119.4 . . ?
C18 C17 C16 121.2(9) . . ?
C18 C17 H17 119.4 . . ?
C17 C18 H18 120.3 . . ?
C17 C18 C19 119.3(9) . . ?
C19 C18 H18 120.3 . . ?
C1 C6 H6 119.7 . . ?
C5 C6 C1 120.7(10) . . ?
C5 C6 H6 119.7 . . ?
C50 C49 H49 119.7 . . ?
C48 C49 H49 119.7 . . ?
C48 C49 C50 120.7(10) . . ?
C80 C81 H81 119.9 . . ?
C80 C81 C82 120.2(9) . . ?
C82 C81 H81 119.9 . . ?
C51 C50 C49 119.3(9) . . ?
C51 C50 H50 120.4 . . ?
C49 C50 H50 120.4 . . ?
C67 C68 H68 119.5 . . ?
C67 C68 C69 121.0(15) . . ?
C69 C68 H68 119.5 . . ?
C85 C86 C87 120.6(9) . . ?
C85 C86 H86 119.7 . . ?
C87 C86 H86 119.7 . . ?
C119 C115 C114 122.1(10) . . ?
C116 C115 C114 123.7(10) . . ?
C116 C115 C119 114.1(10) . . ?
C94 C95 H95 118.9 . . ?
C96 C95 C94 122.2(9) . . ?
C96 C95 H95 118.9 . . ?
C90 C89 C88 121.5(10) . . ?
C90 C89 H89 119.2 . . ?
C88 C89 H89 119.2 . . ?
P3 C39 H39A 110.3 . . ?
P3 C39 H39B 110.3 . . ?
C40 C39 P3 106.9(6) . . ?
C40 C39 H39A 110.3 . . ?
C40 C39 H39B 110.3 . . ?
H39A C39 H39B 108.6 . . ?
C12 C11 H11 120.1 . . ?
C10 C11 H11 120.1 . . ?
C10 C11 C12 119.8(10) . . ?
P8 C92 H92A 109.2 . . ?
P8 C92 H92B 109.2 . . ?
C91 C92 P8 112.2(6) . . ?
C91 C92 H92A 109.2 . . ?
C91 C92 H92B 109.2 . . ?
H92A C92 H92B 107.9 . . ?
C100 C101 H101 120.3 . . ?
C100 C101 C102 119.5(10) . . ?
C102 C101 H101 120.2 . . ?
C99 C104 H104 119.4 . . ?
C99 C104 C103 121.2(10) . . ?
C103 C104 H104 119.4 . . ?
C28 C29 H29 119.6 . . ?
C30 C29 C28 120.9(10) . . ?
C30 C29 H29 119.6 . . ?
C31 C30 H30 120.1 . . ?
C29 C30 C31 119.8(9) . . ?
C29 C30 H30 120.1 . . ?
C7 C8 H8 119.5 . . ?
C9 C8 C7 120.9(10) . . ?
C9 C8 H8 119.5 . . ?
C23 C24 H24 120.7 . . ?
C25 C24 C23 118.7(9) . . ?
C25 C24 H24 120.7 . . ?
C120 C121 C122 178.7(14) . . ?
C84 C83 H83 118.9 . . ?
C82 C83 C84 122.3(10) . . ?
C82 C83 H83 118.9 . . ?
C33 C34 H34 120.3 . . ?
C35 C34 C33 119.4(11) . . ?
C35 C34 H34 120.3 . . ?
C1 C2 H2 119.8 . . ?
C1 C2 C3 120.4(9) . . ?
C3 C2 H2 119.8 . . ?
C2 C3 H3 119.9 . . ?
C4 C3 C2 120.1(9) . . ?
C4 C3 H3 119.9 . . ?
C7 C12 H12 120.0 . . ?
C11 C12 C7 119.9(10) . . ?
C11 C12 H12 120.0 . . ?
C47 C48 C49 120.2(9) . . ?
C47 C48 H48 119.9 . . ?
C49 C48 H48 119.9 . . ?
C11 C10 H10 119.9 . . ?
C9 C10 C11 120.2(9) . . ?
C9 C10 H10 119.9 . . ?
C67 C72 H72 119.3 . . ?
C71 C72 C67 121.5(16) . . ?
C71 C72 H72 119.3 . . ?
C123 C122 C121 122.2(11) . . ?
C126 C122 C123 116.1(10) . . ?
C126 C122 C121 121.6(11) . . ?
C56 C55 H55 121.8 . . ?
C54 C55 H55 121.8 . . ?
C54 C55 C56 116.4(17) . . ?
C8 C9 C10 119.9(10) . . ?
C8 C9 H9 120.1 . . ?
C10 C9 H9 120.1 . . ?
C68 C69 H69 119.4 . . ?
C70 C69 C68 121.2(17) . . ?
C70 C69 H69 119.4 . . ?
C101 C102 H102 120.1 . . ?
C103 C102 C101 119.8(10) . . ?
C103 C102 H102 120.1 . . ?
C74 C75 H75 118.4 . . ?
C76 C75 C74 123(3) . . ?
C76 C75 H75 118.4 . . ?
C123 C124 H124 118.2 . . ?
N2 C124 C123 123.5(13) . . ?
N2 C124 H124 118.2 . . ?
C20 C19 C18 119.4(9) . . ?
C20 C19 H19 120.3 . . ?
C18 C19 H19 120.3 . . ?
C115 C119 H119 120.5 . . ?
C118 C119 C115 119.1(12) . . ?
C118 C119 H119 120.5 . . ?
C34 C35 H35 119.3 . . ?
C34 C35 C36 121.3(11) . . ?
C36 C35 H35 119.3 . . ?
C37 C36 C35 119.4(11) . . ?
C37 C36 H36 120.3 . . ?
C35 C36 H36 120.3 . . ?
P1 C13 H13A 109.5 . . ?
P1 C13 H13B 109.5 . . ?
C14 C13 P1 110.7(6) . . ?
C14 C13 H13A 109.5 . . ?
C14 C13 H13B 109.5 . . ?
H13A C13 H13B 108.1 . . ?
C131 C132 H132 119.7 . . ?
C131 C132 C127 120.5(13) . . ?
C127 C132 H132 119.7 . . ?
C44 C43 C42 119.9(10) . . ?
C44 C43 H43 120.1 . . ?
C42 C43 H43 120.1 . . ?
C119 C118 H118 117.3 . . ?
N1 C118 C119 125.4(13) . . ?
N1 C118 H118 117.3 . . ?
C136 C137 H137 118.7 . . ?
C136 C137 C138 122.6(15) . . ?
C138 C137 H137 118.7 . . ?
C125 N2 C124 116.7(12) . . ?
C115 C116 H116 118.6 . . ?
C117 C116 C115 122.9(13) . . ?
C117 C116 H116 118.6 . . ?
C117 N1 C118 115.9(11) . . ?
C77 C76 H76 122.2 . . ?
C75 C76 C77 116(2) . . ?
C75 C76 H76 122.2 . . ?
C72 C71 H71 119.9 . . ?
C70 C71 C72 120.3(15) . . ?
C70 C71 H71 119.9 . . ?
C6 C5 H5 120.2 . . ?
C6 C5 C4 119.5(10) . . ?
C4 C5 H5 120.2 . . ?
C81 C82 H82 120.7 . . ?
C83 C82 C81 118.6(10) . . ?
C83 C82 H82 120.7 . . ?
C3 C4 C5 120.6(9) . . ?
C3 C4 H4 119.7 . . ?
C5 C4 H4 119.7 . . ?
C55 C56 H56 119.1 . . ?
C55 C56 C57 121.9(15) . . ?
C57 C56 H56 119.1 . . ?
C69 C70 C71 119.0(15) . . ?
C69 C70 H70 120.5 . . ?
C71 C70 H70 120.5 . . ?
C135 C134 H134 119.8 . . ?
C133 C134 H134 119.8 . . ?
C133 C134 C135 120.4(18) . . ?
P6 C66 H66A 109.8 . . ?
P6 C66 H66B 109.8 . . ?
H66A C66 H66B 108.3 . . ?
C65 C66 P6 109.2(11) . . ?
C65 C66 H66A 109.8 . . ?
C65 C66 H66B 109.8 . . ?
C54 C53 P5 114.8(11) . . ?
C58 C53 P5 126.3(13) . . ?
C58 C53 C54 118.8(13) . . ?
C132 C131 H131 119.8 . . ?
C132 C131 C130 120.3(13) . . ?
C130 C131 H131 119.8 . . ?
C122 C126 H126 120.5 . . ?
C125 C126 C122 119.1(14) . . ?
C125 C126 H126 120.5 . . ?
C134 C135 H135 120.7 . . ?
C136 C135 C134 118.7(17) . . ?
C136 C135 H135 120.7 . . ?
C104 C103 H103 120.0 . . ?
C102 C103 C104 120.0(11) . . ?
C102 C103 H103 120.0 . . ?
C130 C129 H129 119.9 . . ?
C128 C129 H129 119.9 . . ?
C128 C129 C130 120.1(12) . . ?
C116 C117 H117 118.7 . . ?
N1 C117 C116 122.6(13) . . ?
N1 C117 H117 118.7 . . ?
C131 C130 C129 119.8(12) . . ?
C131 C130 H130 120.1 . . ?
C129 C130 H130 120.1 . . ?
C55 C54 C53 122.4(15) . . ?
C55 C54 H54 118.8 . . ?
C53 C54 H54 118.8 . . ?
C137 C136 C135 120.9(15) . . ?
C137 C136 H136 119.6 . . ?
C135 C136 H136 119.6 . . ?
P5 C65 H65A 110.3 . . ?
P5 C65 H65B 110.3 . . ?
C66 C65 P5 106.9(10) . . ?
C66 C65 H65A 110.3 . . ?
C66 C65 H65B 110.3 . . ?
H65A C65 H65B 108.6 . . ?
C129 C128 H128 120.6 . . ?
C127 C128 C129 118.7(15) . . ?
C127 C128 H128 120.6 . . ?
C137 C138 H138 122.6 . . ?
C137 C138 C133 114.8(17) . . ?
C133 C138 H138 122.6 . . ?
C132 C127 H127 119.9 . . ?
C128 C127 C132 120.2(15) . . ?
C128 C127 H127 119.9 . . ?
C134 C133 C138 122.6(17) . . ?
C134 C133 H133 118.7 . . ?
C138 C133 H133 118.7 . . ?
N2 C125 C126 125.8(15) . . ?
N2 C125 H125 117.1 . . ?
C126 C125 H125 117.1 . . ?
C56 C57 H57 120.0 . . ?
C58 C57 C56 120.1(15) . . ?
C58 C57 H57 120.0 . . ?
C53 C58 H58 119.8 . . ?
C57 C58 C53 120.4(15) . . ?
C57 C58 H58 119.8 . . ?
C139 C140 H140 120.0 . . ?
C139 C140 C141 120.0 . . ?
C141 C140 H140 120.0 . . ?
C140 C139 H139 120.0 . . ?
C140 C139 C144 120.0 . . ?
C144 C139 H139 120.0 . . ?
C139 C144 H144 120.0 . . ?
C143 C144 C139 120.0 . . ?
C143 C144 H144 120.0 . . ?
C144 C143 H143 120.0 . . ?
C142 C143 C144 120.0 . . ?
C142 C143 H143 120.0 . . ?
C143 C142 H142 120.0 . . ?
C141 C142 C143 120.0 . . ?
C141 C142 H142 120.0 . . ?
C140 C141 H141 120.0 . . ?
C142 C141 C140 120.0 . . ?
C142 C141 H141 120.0 . . ?
C54A C53A P5 126.5(15) . . ?
C58A C53A P5 121.7(17) . . ?
C58A C53A C54A 111.8(17) . . ?
C53A C54A H54A 117.1 . . ?
C55A C54A C53A 126(2) . . ?
C55A C54A H54A 117.1 . . ?
C54A C55A H55A 121.0 . . ?
C56A C55A C54A 118(2) . . ?
C56A C55A H55A 121.0 . . ?
C55A C56A H56A 121.1 . . ?
C55A C56A C57A 118(2) . . ?
C57A C56A H56A 121.1 . . ?
C56A C57A H57A 119.3 . . ?
C58A C57A C56A 121(2) . . ?
C58A C57A H57A 119.3 . . ?
C53A C58A H58A 117.6 . . ?
C57A C58A C53A 125(2) . . ?
C57A C58A H58A 117.6 . . ?
C62A C61A H61A 120.0 . . ?
C62A C61A C60A 120.0 . . ?
C60A C61A H61A 120.0 . . ?
C61A C62A H62A 120.0 . . ?
C61A C62A C63A 120.0 . . ?
C63A C62A H62A 120.0 . . ?
C62A C63A H63A 120.0 . . ?
C64A C63A C62A 120.0 . . ?
C64A C63A H63A 120.0 . . ?
C63A C64A H64A 120.0 . . ?
C59A C64A C63A 120.0 . . ?
C59A C64A H64A 120.0 . . ?
C64A C59A P5 119.6(10) . . ?
C60A C59A P5 120.3(10) . . ?
C60A C59A C64A 120.0 . . ?
C61A C60A H60A 120.0 . . ?
C59A C60A C61A 120.0 . . ?
C59A C60A H60A 120.0 . . ?
P6 C66A H66C 109.3 . . ?
P6 C66A H66D 109.3 . . ?
H66C C66A H66D 108.0 . . ?
C65A C66A P6 111.7(13) . . ?
C65A C66A H66C 109.3 . . ?
C65A C66A H66D 109.3 . . ?
P5 C65A H65C 111.5 . . ?
P5 C65A H65D 111.5 . . ?
C66A C65A P5 101.2(13) . . ?
C66A C65A H65C 111.5 . . ?
C66A C65A H65D 111.5 . . ?
H65C C65A H65D 109.3 . . ?
C68A C67A P6 116.6(15) . . ?
C68A C67A C72A 121.4(17) . . ?
C72A C67A P6 119.7(16) . . ?
C67A C68A H68A 119.8 . . ?
C67A C68A C69A 120.4(19) . . ?
C69A C68A H68A 119.8 . . ?
C68A C69A H69A 120.7 . . ?
C70A C69A C68A 119(2) . . ?
C70A C69A H69A 120.7 . . ?
C69A C70A H70A 119.4 . . ?
C69A C70A C71A 121.3(19) . . ?
C71A C70A H70A 119.4 . . ?
C70A C71A H71A 119.3 . . ?
C70A C71A C72A 121.4(19) . . ?
C72A C71A H71A 119.3 . . ?
C67A C72A H72A 121.5 . . ?
C71A C72A C67A 117.0(19) . . ?
C71A C72A H72A 121.5 . . ?
C74A C73A P6 120.0(11) . . ?
C78A C73A P6 121.5(10) . . ?
C78A C73A C74A 118.4(11) . . ?
C73A C74A H74A 119.6 . . ?
C75A C74A C73A 120.8(12) . . ?
C75A C74A H74A 119.6 . . ?
C74A C75A H75A 119.2 . . ?
C74A C75A C76A 121.7(12) . . ?
C76A C75A H75A 119.2 . . ?
C75A C76A H76A 121.3 . . ?
C75A C76A C77A 117.4(12) . . ?
C77A C76A H76A 121.3 . . ?
C76A C77A H77A 119.4 . . ?
C78A C77A C76A 121.1(12) . . ?
C78A C77A H77A 119.4 . . ?
C73A C78A H78A 120.0 . . ?
C77A C78A C73A 120.0(13) . . ?
C77A C78A H78A 120.0 . . ?

loop_
_geom_bond_atom_site_label_1
_geom_bond_atom_site_label_2
_geom_bond_distance
_geom_bond_site_symmetry_2
_geom_bond_publ_flag
Ru1 P7 2.354(2) . ?
Ru1 P8 2.374(2) . ?
Ru1 P6 2.369(2) . ?
Ru1 P5 2.340(2) . ?
Ru1 C105 2.084(8) . ?
Ru1 C120 2.066(9) . ?
Ru2 P1 2.359(2) . ?
Ru2 P4 2.369(2) . ?
Ru2 P2 2.357(2) . ?
Ru2 P3 2.341(2) . ?
Ru2 C112 2.060(8) . ?
Ru2 C113 2.053(9) . ?
P7 C85 1.859(9) . ?
P7 C79 1.835(10) . ?
P7 C91 1.863(8) . ?
S1 C110 1.738(9) . ?
S1 C107 1.760(9) . ?
P1 C7 1.852(8) . ?
P1 C1 1.833(9) . ?
P1 C13 1.867(9) . ?
P8 C99 1.827(9) . ?
P8 C93 1.832(9) . ?
P8 C92 1.857(9) . ?
P4 C41 1.849(9) . ?
P4 C40 1.874(9) . ?
P4 C47 1.841(9) . ?
P2 C15 1.834(9) . ?
P2 C21 1.819(9) . ?
P2 C14 1.836(10) . ?
P6 C73 1.85(2) . ?
P6 C67 1.854(13) . ?
P6 C66 1.844(15) . ?
P6 C66A 1.870(17) . ?
P6 C67A 1.808(16) . ?
P6 C73A 1.838(11) . ?
P3 C27 1.854(9) . ?
P3 C33 1.840(10) . ?
P3 C39 1.858(9) . ?
P5 C59 1.835(9) . ?
P5 C53 1.771(14) . ?
P5 C65 1.969(15) . ?
P5 C53A 1.950(18) . ?
P5 C59A 1.841(10) . ?
P5 C65A 1.865(18) . ?
C15 C16 1.387(13) . ?
C15 C20 1.383(13) . ?
C85 C90 1.390(12) . ?
C85 C86 1.383(12) . ?
C27 C32 1.387(13) . ?
C27 C28 1.427(13) . ?
C110 C109 1.359(13) . ?
C110 C111 1.421(12) . ?
C99 C100 1.390(13) . ?
C99 C104 1.394(14) . ?
C114 C113 1.190(12) . ?
C114 C115 1.437(13) . ?
C59 C60 1.3900 . ?
C59 C64 1.3900 . ?
C60 H60 0.9300 . ?
C60 C61 1.3900 . ?
C61 H61 0.9300 . ?
C61 C62 1.3900 . ?
C62 H62 0.9300 . ?
C62 C63 1.3900 . ?
C63 H63 0.9300 . ?
C63 C64 1.3900 . ?
C64 H64 0.9300 . ?
C79 C80 1.425(11) . ?
C79 C84 1.378(13) . ?
C98 H98 0.9300 . ?
C98 C93 1.420(12) . ?
C98 C97 1.370(13) . ?
C80 H80 0.9300 . ?
C80 C81 1.385(13) . ?
C21 C22 1.413(13) . ?
C21 C26 1.409(13) . ?
C93 C94 1.392(12) . ?
C109 H109 0.9300 . ?
C109 C108 1.409(12) . ?
C105 C106 1.188(11) . ?
C7 C8 1.384(13) . ?
C7 C12 1.395(13) . ?
C108 H108 0.9300 . ?
C108 C107 1.369(12) . ?
C41 C46 1.364(13) . ?
C41 C42 1.373(13) . ?
C1 C6 1.405(13) . ?
C1 C2 1.386(12) . ?
C107 C106 1.431(11) . ?
C32 H32 0.9300 . ?
C32 C31 1.401(13) . ?
C91 H91A 0.9700 . ?
C91 H91B 0.9700 . ?
C91 C92 1.528(12) . ?
C94 H94 0.9300 . ?
C94 C95 1.382(13) . ?
C78 H78 0.9300 . ?
C78 C73 1.40(2) . ?
C78 C77 1.39(2) . ?
C52 H52 0.9300 . ?
C52 C51 1.390(14) . ?
C52 C47 1.397(13) . ?
C96 H96 0.9300 . ?
C96 C97 1.362(14) . ?
C96 C95 1.367(13) . ?
C16 H16 0.9300 . ?
C16 C17 1.392(13) . ?
C51 H51 0.9300 . ?
C51 C50 1.370(15) . ?
C73 C74 1.40(3) . ?
C28 H28 0.9300 . ?
C28 C29 1.371(12) . ?
C33 C38 1.409(13) . ?
C33 C34 1.380(14) . ?
C20 H20 0.9300 . ?
C20 C19 1.359(14) . ?
C74 H74 0.9300 . ?
C74 C75 1.38(2) . ?
C77 H77 0.9300 . ?
C77 C76 1.42(2) . ?
C23 H23 0.9300 . ?
C23 C22 1.366(13) . ?
C23 C24 1.376(16) . ?
C22 H22 0.9300 . ?
C90 H90 0.9300 . ?
C90 C89 1.379(13) . ?
C40 H40A 0.9700 . ?
C40 H40B 0.9700 . ?
C40 C39 1.527(13) . ?
C44 H44 0.9300 . ?
C44 C45 1.361(14) . ?
C44 C43 1.355(16) . ?
C112 C111 1.227(12) . ?
C47 C48 1.378(13) . ?
C87 H87 0.9300 . ?
C87 C88 1.377(14) . ?
C87 C86 1.384(12) . ?
C38 H38 0.9300 . ?
C38 C37 1.389(14) . ?
C97 H97 0.9300 . ?
C67 C68 1.380(18) . ?
C67 C72 1.403(17) . ?
C46 H46 0.9300 . ?
C46 C45 1.408(13) . ?
C14 H14A 0.9700 . ?
C14 H14B 0.9700 . ?
C14 C13 1.504(12) . ?
C37 H37 0.9300 . ?
C37 C36 1.335(16) . ?
C25 H25 0.9300 . ?
C25 C26 1.398(13) . ?
C25 C24 1.363(15) . ?
C45 H45 0.9300 . ?
C26 H26 0.9300 . ?
C42 H42 0.9300 . ?
C42 C43 1.405(14) . ?
C120 C121 1.178(13) . ?
C84 H84 0.9300 . ?
C84 C83 1.383(15) . ?
C100 H100 0.9300 . ?
C100 C101 1.390(14) . ?
C88 H88 0.9300 . ?
C88 C89 1.389(15) . ?
C31 H31 0.9300 . ?
C31 C30 1.400(15) . ?
C123 H123 0.9300 . ?
C123 C122 1.426(16) . ?
C123 C124 1.400(16) . ?
C17 H17 0.9300 . ?
C17 C18 1.365(14) . ?
C18 H18 0.9300 . ?
C18 C19 1.387(14) . ?
C6 H6 0.9300 . ?
C6 C5 1.375(14) . ?
C49 H49 0.9300 . ?
C49 C50 1.388(15) . ?
C49 C48 1.382(13) . ?
C81 H81 0.9300 . ?
C81 C82 1.387(15) . ?
C50 H50 0.9300 . ?
C68 H68 0.9300 . ?
C68 C69 1.397(16) . ?
C86 H86 0.9300 . ?
C115 C119 1.417(16) . ?
C115 C116 1.394(16) . ?
C95 H95 0.9300 . ?
C89 H89 0.9300 . ?
C39 H39A 0.9700 . ?
C39 H39B 0.9700 . ?
C11 H11 0.9300 . ?
C11 C12 1.385(13) . ?
C11 C10 1.384(16) . ?
C92 H92A 0.9700 . ?
C92 H92B 0.9700 . ?
C101 H101 0.9300 . ?
C101 C102 1.424(17) . ?
C104 H104 0.9300 . ?
C104 C103 1.406(14) . ?
C29 H29 0.9300 . ?
C29 C30 1.370(14) . ?
C30 H30 0.9300 . ?
C8 H8 0.9300 . ?
C8 C9 1.369(13) . ?
C24 H24 0.9300 . ?
C121 C122 1.428(14) . ?
C83 H83 0.9300 . ?
C83 C82 1.377(14) . ?
C34 H34 0.9300 . ?
C34 C35 1.378(15) . ?
C2 H2 0.9300 . ?
C2 C3 1.405(13) . ?
C3 H3 0.9300 . ?
C3 C4 1.351(15) . ?
C12 H12 0.9300 . ?
C48 H48 0.9300 . ?
C10 H10 0.9300 . ?
C10 C9 1.383(15) . ?
C72 H72 0.9300 . ?
C72 C71 1.39(2) . ?
C122 C126 1.411(18) . ?
C55 H55 0.9300 . ?
C55 C56 1.39(2) . ?
C55 C54 1.36(2) . ?
C9 H9 0.9300 . ?
C69 H69 0.9300 . ?
C69 C70 1.37(2) . ?
C102 H102 0.9300 . ?
C102 C103 1.363(16) . ?
C75 H75 0.9300 . ?
C75 C76 1.38(2) . ?
C124 H124 0.9300 . ?
C124 N2 1.367(18) . ?
C19 H19 0.9300 . ?
C119 H119 0.9300 . ?
C119 C118 1.378(15) . ?
C35 H35 0.9300 . ?
C35 C36 1.386(17) . ?
C36 H36 0.9300 . ?
C13 H13A 0.9700 . ?
C13 H13B 0.9700 . ?
C132 H132 0.9300 . ?
C132 C131 1.36(2) . ?
C132 C127 1.399(19) . ?
C43 H43 0.9300 . ?
C118 H118 0.9300 . ?
C118 N1 1.344(17) . ?
C137 H137 0.9300 . ?
C137 C136 1.347(18) . ?
C137 C138 1.39(2) . ?
N2 C125 1.286(19) . ?
C116 H116 0.9300 . ?
C116 C117 1.376(17) . ?
N1 C117 1.329(18) . ?
C76 H76 0.9300 . ?
C71 H71 0.9300 . ?
C71 C70 1.37(2) . ?
C5 H5 0.9300 . ?
C5 C4 1.403(15) . ?
C82 H82 0.9300 . ?
C4 H4 0.9300 . ?
C56 H56 0.9300 . ?
C56 C57 1.41(2) . ?
C70 H70 0.9300 . ?
C134 H134 0.9300 . ?
C134 C135 1.38(2) . ?
C134 C133 1.33(2) . ?
C66 H66A 0.9700 . ?
C66 H66B 0.9700 . ?
C66 C65 1.48(2) . ?
C53 C54 1.42(2) . ?
C53 C58 1.38(2) . ?
C131 H131 0.9300 . ?
C131 C130 1.380(19) . ?
C126 H126 0.9300 . ?
C126 C125 1.399(18) . ?
C135 H135 0.9300 . ?
C135 C136 1.38(2) . ?
C103 H103 0.9300 . ?
C129 H129 0.9300 . ?
C129 C130 1.399(19) . ?
C129 C128 1.40(2) . ?
C117 H117 0.9300 . ?
C130 H130 0.9300 . ?
C54 H54 0.9300 . ?
C136 H136 0.9300 . ?
C65 H65A 0.9700 . ?
C65 H65B 0.9700 . ?
C128 H128 0.9300 . ?
C128 C127 1.39(2) . ?
C138 H138 0.9300 . ?
C138 C133 1.43(2) . ?
C127 H127 0.9300 . ?
C133 H133 0.9300 . ?
C125 H125 0.9300 . ?
C57 H57 0.9300 . ?
C57 C58 1.34(2) . ?
C58 H58 0.9300 . ?
C140 H140 0.9300 . ?
C140 C139 1.3900 . ?
C140 C141 1.3900 . ?
C139 H139 0.9300 . ?
C139 C144 1.3900 . ?
C144 H144 0.9300 . ?
C144 C143 1.3900 . ?
C143 H143 0.9300 . ?
C143 C142 1.3900 . ?
C142 H142 0.9300 . ?
C142 C141 1.3900 . ?
C141 H141 0.9300 . ?
C53A C54A 1.44(3) . ?
C53A C58A 1.39(3) . ?
C54A H54A 0.9300 . ?
C54A C55A 1.39(2) . ?
C55A H55A 0.9300 . ?
C55A C56A 1.39(3) . ?
C56A H56A 0.9300 . ?
C56A C57A 1.43(3) . ?
C57A H57A 0.9300 . ?
C57A C58A 1.34(3) . ?
C58A H58A 0.9300 . ?
C61A H61A 0.9300 . ?
C61A C62A 1.3900 . ?
C61A C60A 1.3900 . ?
C62A H62A 0.9300 . ?
C62A C63A 1.3900 . ?
C63A H63A 0.9300 . ?
C63A C64A 1.3900 . ?
C64A H64A 0.9300 . ?
C64A C59A 1.3900 . ?
C59A C60A 1.3900 . ?
C60A H60A 0.9300 . ?
C66A H66C 0.9700 . ?
C66A H66D 0.9700 . ?
C66A C65A 1.51(2) . ?
C65A H65C 0.9700 . ?
C65A H65D 0.9700 . ?
C67A C68A 1.38(2) . ?
C67A C72A 1.39(2) . ?
C68A H68A 0.9300 . ?
C68A C69A 1.392(19) . ?
C69A H69A 0.9300 . ?
C69A C70A 1.36(2) . ?
C70A H70A 0.9300 . ?
C70A C71A 1.38(3) . ?
C71A H71A 0.9300 . ?
C71A C72A 1.39(2) . ?
C72A H72A 0.9300 . ?
C73A C74A 1.395(15) . ?
C73A C78A 1.394(15) . ?
C74A H74A 0.9300 . ?
C74A C75A 1.377(15) . ?
C75A H75A 0.9300 . ?
C75A C76A 1.383(16) . ?
C76A H76A 0.9300 . ?
C76A C77A 1.414(16) . ?
C77A H77A 0.9300 . ?
C77A C78A 1.389(16) . ?
C78A H78A 0.9300 . ?

loop_
_geom_torsion_atom_site_label_1
_geom_torsion_atom_site_label_2
_geom_torsion_atom_site_label_3
_geom_torsion_atom_site_label_4
_geom_torsion
_geom_torsion_site_symmetry_1
_geom_torsion_site_symmetry_2
_geom_torsion_site_symmetry_3
_geom_torsion_site_symmetry_4
_geom_torsion_publ_flag
Ru1 P7 C85 C90 18.3(8) . . . . ?
Ru1 P7 C85 C86 -168.5(6) . . . . ?
Ru1 P7 C79 C80 -80.0(7) . . . . ?
Ru1 P7 C79 C84 99.6(8) . . . . ?
Ru1 P7 C91 C92 -52.8(6) . . . . ?
Ru1 P8 C99 C100 -153.0(6) . . . . ?
Ru1 P8 C99 C104 33.4(9) . . . . ?
Ru1 P8 C93 C98 81.3(8) . . . . ?
Ru1 P8 C93 C94 -95.8(7) . . . . ?
Ru1 P8 C92 C91 -17.1(6) . . . . ?
Ru1 P6 C73 C78 -98(10) . . . . ?
Ru1 P6 C73 C74 61(12) . . . . ?
Ru1 P6 C67 C68 33.1(19) . . . . ?
Ru1 P6 C67 C72 -147.2(12) . . . . ?
Ru1 P6 C66 C65 -21.2(14) . . . . ?
Ru1 P6 C66A C65A 57.7(18) . . . . ?
Ru1 P6 C67A C68A 52(3) . . . . ?
Ru1 P6 C67A C72A -144.8(19) . . . . ?
Ru1 P6 C73A C74A 74(4) . . . . ?
Ru1 P6 C73A C78A -110(4) . . . . ?
Ru1 P5 C59 C60 161.2(9) . . . . ?
Ru1 P5 C59 C64 -17.2(11) . . . . ?
Ru1 P5 C53 C54 -57.0(15) . . . . ?
Ru1 P5 C53 C58 126.9(14) . . . . ?
Ru1 P5 C59A C64A 4.5(13) . . . . ?
Ru1 P5 C59A C60A -170.9(11) . . . . ?
Ru1 P5 C65A C66A 32.8(15) . . . . ?
Ru2 P1 C7 C8 113.5(8) . . . . ?
Ru2 P1 C7 C12 -64.7(8) . . . . ?
Ru2 P1 C1 C6 170.0(6) . . . . ?
Ru2 P1 C1 C2 -7.2(9) . . . . ?
Ru2 P1 C13 C14 -23.9(7) . . . . ?
Ru2 P4 C41 C46 -35.4(9) . . . . ?
Ru2 P4 C41 C42 148.4(7) . . . . ?
Ru2 P4 C40 C39 14.6(7) . . . . ?
Ru2 P4 C47 C52 106.3(7) . . . . ?
Ru2 P4 C47 C48 -73.9(8) . . . . ?
Ru2 P2 C15 C16 100.8(7) . . . . ?
Ru2 P2 C15 C20 -78.6(8) . . . . ?
Ru2 P2 C21 C22 129.1(7) . . . . ?
Ru2 P2 C21 C26 -53.0(8) . . . . ?
Ru2 P2 C14 C13 -51.3(6) . . . . ?
Ru2 P3 C27 C32 169.1(7) . . . . ?
Ru2 P3 C27 C28 -21.6(9) . . . . ?
Ru2 P3 C33 C38 74.3(8) . . . . ?
Ru2 P3 C33 C34 -104.8(8) . . . . ?
Ru2 P3 C39 C40 54.2(6) . . . . ?
P7 C85 C90 C89 173.1(8) . . . . ?
P7 C85 C86 C87 -172.2(7) . . . . ?
P7 C79 C80 C81 -179.3(7) . . . . ?
P7 C79 C84 C83 179.7(9) . . . . ?
P7 C91 C92 P8 44.4(7) . . . . ?
S1 C110 C109 C108 0.0(11) . . . . ?
P1 C7 C8 C9 -179.8(8) . . . . ?
P1 C7 C12 C11 179.2(8) . . . . ?
P1 C1 C6 C5 -178.1(8) . . . . ?
P1 C1 C2 C3 177.4(7) . . . . ?
P8 C99 C100 C101 -171.7(8) . . . . ?
P8 C99 C104 C103 172.1(9) . . . . ?
P8 C93 C94 C95 175.3(7) . . . . ?
P4 C41 C46 C45 -175.7(7) . . . . ?
P4 C41 C42 C43 176.7(9) . . . . ?
P4 C40 C39 P3 -43.2(8) . . . . ?
P4 C47 C48 C49 176.8(8) . . . . ?
P2 C15 C16 C17 -176.6(7) . . . . ?
P2 C15 C20 C19 176.9(8) . . . . ?
P2 C21 C22 C23 179.8(8) . . . . ?
P2 C21 C26 C25 -178.8(7) . . . . ?
P2 C14 C13 P1 48.4(8) . . . . ?
P6 C73 C74 C75 179(8) . . . . ?
P6 C67 C68 C69 179.6(18) . . . . ?
P6 C67 C72 C71 179.0(16) . . . . ?
P6 C66 C65 P5 50.5(14) . . . . ?
P6 C66A C65A P5 -57.2(18) . . . . ?
P6 C67A C68A C69A 164(3) . . . . ?
P6 C67A C72A C71A -163(2) . . . . ?
P6 C73A C74A C75A -176(2) . . . . ?
P6 C73A C78A C77A 175(3) . . . . ?
P3 C27 C32 C31 170.7(7) . . . . ?
P3 C27 C28 C29 -169.1(8) . . . . ?
P3 C33 C38 C37 177.3(7) . . . . ?
P3 C33 C34 C35 -175.6(8) . . . . ?
P5 C59 C60 C61 -178.5(11) . . . . ?
P5 C59 C64 C63 178.4(12) . . . . ?
P5 C53 C54 C55 -177.0(16) . . . . ?
P5 C53 C58 C57 176.9(13) . . . . ?
P5 C53A C54A C55A -178(2) . . . . ?
P5 C53A C58A C57A 172(3) . . . . ?
P5 C59A C60A C61A 175.4(14) . . . . ?
C15 P2 C21 C22 -93.1(8) . . . . ?
C15 P2 C21 C26 84.8(8) . . . . ?
C15 P2 C14 C13 179.8(6) . . . . ?
C15 C16 C17 C18 -1.5(15) . . . . ?
C15 C20 C19 C18 0.8(15) . . . . ?
C85 P7 C79 C80 140.5(7) . . . . ?
C85 P7 C79 C84 -39.9(9) . . . . ?
C85 P7 C91 C92 73.2(6) . . . . ?
C85 C90 C89 C88 -0.3(17) . . . . ?
C27 P3 C33 C38 -145.0(7) . . . . ?
C27 P3 C33 C34 35.9(9) . . . . ?
C27 P3 C39 C40 -71.3(7) . . . . ?
C27 C32 C31 C30 -2.6(15) . . . . ?
C27 C28 C29 C30 -1.7(15) . . . . ?
C110 S1 C107 C108 1.1(7) . . . . ?
C110 S1 C107 C106 179.8(7) . . . . ?
C110 C109 C108 C107 0.9(13) . . . . ?
C99 P8 C93 C98 -143.4(8) . . . . ?
C99 P8 C93 C94 39.5(8) . . . . ?
C99 P8 C92 C91 -148.4(6) . . . . ?
C99 C100 C101 C102 -1.7(15) . . . . ?
C99 C104 C103 C102 1.1(17) . . . . ?
C114 C115 C119 C118 -177.2(10) . . . . ?
C114 C115 C116 C117 176.9(11) . . . . ?
C59 P5 C53 C54 92.0(14) . . . . ?
C59 P5 C53 C58 -84.2(16) . . . . ?
C59 C60 C61 C62 0.0 . . . . ?
C60 C59 C64 C63 0.0 . . . . ?
C60 C61 C62 C63 0.0 . . . . ?
C61 C62 C63 C64 0.0 . . . . ?
C62 C63 C64 C59 0.0 . . . . ?
C64 C59 C60 C61 0.0 . . . . ?
C79 P7 C85 C90 158.2(7) . . . . ?
C79 P7 C85 C86 -28.6(8) . . . . ?
C79 P7 C91 C92 178.5(6) . . . . ?
C79 C80 C81 C82 -1.0(14) . . . . ?
C79 C84 C83 C82 0.2(18) . . . . ?
C98 C93 C94 C95 -2.0(13) . . . . ?
C80 C79 C84 C83 -0.7(15) . . . . ?
C80 C81 C82 C83 0.4(15) . . . . ?
C21 P2 C15 C16 -34.9(8) . . . . ?
C21 P2 C15 C20 145.7(8) . . . . ?
C21 P2 C14 C13 74.3(7) . . . . ?
C93 P8 C99 C100 74.4(8) . . . . ?
C93 P8 C99 C104 -99.3(8) . . . . ?
C93 P8 C92 C91 110.3(6) . . . . ?
C93 C98 C97 C96 2.6(15) . . . . ?
C93 C94 C95 C96 1.9(14) . . . . ?
C109 C108 C107 S1 -1.3(10) . . . . ?
C109 C108 C107 C106 -179.8(9) . . . . ?
C7 P1 C1 C6 -54.2(8) . . . . ?
C7 P1 C1 C2 128.6(8) . . . . ?
C7 P1 C13 C14 -151.1(6) . . . . ?
C7 C8 C9 C10 0.7(16) . . . . ?
C41 P4 C40 C39 145.2(7) . . . . ?
C41 P4 C47 C52 -30.0(8) . . . . ?
C41 P4 C47 C48 149.8(8) . . . . ?
C41 C46 C45 C44 -0.9(15) . . . . ?
C41 C42 C43 C44 -1.1(18) . . . . ?
C1 P1 C7 C8 -22.4(9) . . . . ?
C1 P1 C7 C12 159.4(8) . . . . ?
C1 P1 C13 C14 104.3(7) . . . . ?
C1 C6 C5 C4 2.0(16) . . . . ?
C1 C2 C3 C4 -0.7(15) . . . . ?
C107 S1 C110 C109 -0.6(7) . . . . ?
C107 S1 C110 C111 176.9(7) . . . . ?
C32 C27 C28 C29 0.7(14) . . . . ?
C32 C31 C30 C29 1.6(15) . . . . ?
C91 P7 C85 C90 -96.2(7) . . . . ?
C91 P7 C85 C86 77.0(8) . . . . ?
C91 P7 C79 C80 37.7(7) . . . . ?
C91 P7 C79 C84 -142.7(8) . . . . ?
C78 C73 C74 C75 -20(17) . . . . ?
C78 C77 C76 C75 -6(13) . . . . ?
C52 C51 C50 C49 -0.8(16) . . . . ?
C52 C47 C48 C49 -3.4(14) . . . . ?
C16 C15 C20 C19 -2.5(14) . . . . ?
C16 C17 C18 C19 -0.1(15) . . . . ?
C51 C52 C47 P4 -178.0(8) . . . . ?
C51 C52 C47 C48 2.2(14) . . . . ?
C73 P6 C67 C68 -100(5) . . . . ?
C73 P6 C67 C72 79(5) . . . . ?
C73 P6 C66 C65 112(3) . . . . ?
C73 C78 C77 C76 -5(14) . . . . ?
C73 C74 C75 C76 11(13) . . . . ?
C28 C27 C32 C31 1.5(14) . . . . ?
C28 C29 C30 C31 0.6(15) . . . . ?
C33 P3 C27 C32 28.0(9) . . . . ?
C33 P3 C27 C28 -162.7(7) . . . . ?
C33 P3 C39 C40 -177.8(6) . . . . ?
C33 C38 C37 C36 0.8(16) . . . . ?
C33 C34 C35 C36 -4.5(17) . . . . ?
C20 C15 C16 C17 2.8(13) . . . . ?
C74 C75 C76 C77 2(13) . . . . ?
C77 C78 C73 P6 178(8) . . . . ?
C77 C78 C73 C74 17(17) . . . . ?
C22 C21 C26 C25 -0.8(14) . . . . ?
C22 C23 C24 C25 2.3(17) . . . . ?
C90 C85 C86 C87 1.1(13) . . . . ?
C40 P4 C41 C46 -156.6(7) . . . . ?
C40 P4 C41 C42 27.2(9) . . . . ?
C40 P4 C47 C52 -133.7(7) . . . . ?
C40 P4 C47 C48 46.1(9) . . . . ?
C111 C110 C109 C108 -177.3(9) . . . . ?
C47 P4 C41 C46 98.8(8) . . . . ?
C47 P4 C41 C42 -77.3(8) . . . . ?
C47 P4 C40 C39 -112.2(7) . . . . ?
C47 C52 C51 C50 -0.1(15) . . . . ?
C87 C88 C89 C90 0.3(17) . . . . ?
C38 C33 C34 C35 5.3(14) . . . . ?
C38 C37 C36 C35 0.2(17) . . . . ?
C97 C98 C93 P8 -177.4(7) . . . . ?
C97 C98 C93 C94 -0.2(13) . . . . ?
C97 C96 C95 C94 0.4(16) . . . . ?
C67 P6 C73 C78 34(12) . . . . ?
C67 P6 C73 C74 -166(11) . . . . ?
C67 P6 C66 C65 -150.6(13) . . . . ?
C67 C68 C69 C70 2(3) . . . . ?
C67 C72 C71 C70 1(3) . . . . ?
C46 C41 C42 C43 0.4(15) . . . . ?
C14 P2 C15 C16 -142.2(8) . . . . ?
C14 P2 C15 C20 38.4(8) . . . . ?
C14 P2 C21 C22 12.7(9) . . . . ?
C14 P2 C21 C26 -169.4(7) . . . . ?
C45 C44 C43 C42 0.8(18) . . . . ?
C26 C21 C22 C23 1.9(14) . . . . ?
C26 C25 C24 C23 -1.1(16) . . . . ?
C42 C41 C46 C45 0.6(14) . . . . ?
C84 C79 C80 C81 1.1(13) . . . . ?
C84 C83 C82 C81 0.0(18) . . . . ?
C100 C99 C104 C103 -1.7(15) . . . . ?
C100 C101 C102 C103 1.0(16) . . . . ?
C88 C87 C86 C85 -1.1(15) . . . . ?
C123 C122 C126 C125 0(2) . . . . ?
C123 C124 N2 C125 -1(2) . . . . ?
C17 C18 C19 C20 0.5(15) . . . . ?
C6 C1 C2 C3 0.1(14) . . . . ?
C6 C5 C4 C3 -2.6(17) . . . . ?
C50 C49 C48 C47 2.5(16) . . . . ?
C68 C67 C72 C71 -1(3) . . . . ?
C68 C69 C70 C71 -3(3) . . . . ?
C86 C85 C90 C89 -0.4(14) . . . . ?
C86 C87 C88 C89 0.4(16) . . . . ?
C115 C119 C118 N1 0.6(17) . . . . ?
C115 C116 C117 N1 0(2) . . . . ?
C95 C96 C97 C98 -2.7(16) . . . . ?
C39 P3 C27 C32 -76.7(9) . . . . ?
C39 P3 C27 C28 92.6(8) . . . . ?
C39 P3 C33 C38 -42.8(8) . . . . ?
C39 P3 C33 C34 138.0(8) . . . . ?
C11 C10 C9 C8 1.0(17) . . . . ?
C92 P8 C99 C100 -30.8(8) . . . . ?
C92 P8 C99 C104 155.5(8) . . . . ?
C92 P8 C93 C98 -40.0(8) . . . . ?
C92 P8 C93 C94 142.9(7) . . . . ?
C101 C102 C103 C104 -0.7(17) . . . . ?
C104 C99 C100 C101 2.0(14) . . . . ?
C8 C7 C12 C11 0.8(15) . . . . ?
C24 C23 C22 C21 -2.7(16) . . . . ?
C24 C25 C26 C21 0.4(15) . . . . ?
C121 C122 C126 C125 -179.4(13) . . . . ?
C34 C33 C38 C37 -3.6(14) . . . . ?
C34 C35 C36 C37 1.6(18) . . . . ?
C2 C1 C6 C5 -0.8(14) . . . . ?
C2 C3 C4 C5 2.0(16) . . . . ?
C12 C7 C8 C9 -1.6(15) . . . . ?
C12 C11 C10 C9 -1.7(18) . . . . ?
C48 C49 C50 C51 -0.4(16) . . . . ?
C10 C11 C12 C7 0.8(17) . . . . ?
C72 C67 C68 C69 0(3) . . . . ?
C72 C71 C70 C69 1(3) . . . . ?
C122 C123 C124 N2 3.7(18) . . . . ?
C122 C126 C125 N2 2(3) . . . . ?
C55 C56 C57 C58 -1(3) . . . . ?
C124 C123 C122 C121 176.6(10) . . . . ?
C124 C123 C122 C126 -2.8(16) . . . . ?
C124 N2 C125 C126 -2(3) . . . . ?
C119 C115 C116 C117 -1.3(17) . . . . ?
C119 C118 N1 C117 -1.9(19) . . . . ?
C13 P1 C7 C8 -127.2(9) . . . . ?
C13 P1 C7 C12 54.5(8) . . . . ?
C13 P1 C1 C6 49.6(8) . . . . ?
C13 P1 C1 C2 -127.7(8) . . . . ?
C132 C131 C130 C129 -1(2) . . . . ?
C43 C44 C45 C46 0.2(16) . . . . ?
C118 N1 C117 C116 2(2) . . . . ?
C137 C138 C133 C134 0(3) . . . . ?
C116 C115 C119 C118 1.0(15) . . . . ?
C56 C55 C54 C53 0(3) . . . . ?
C56 C57 C58 C53 0(3) . . . . ?
C134 C135 C136 C137 0(2) . . . . ?
C66 P6 C73 C78 135(11) . . . . ?
C66 P6 C73 C74 -65(12) . . . . ?
C66 P6 C67 C68 155.0(16) . . . . ?
C66 P6 C67 C72 -25.3(16) . . . . ?
C53 P5 C59 C60 11.5(13) . . . . ?
C53 P5 C59 C64 -166.9(10) . . . . ?
C131 C132 C127 C128 -1(2) . . . . ?
C135 C134 C133 C138 -2(3) . . . . ?
C129 C128 C127 C132 -5(2) . . . . ?
C130 C129 C128 C127 7(2) . . . . ?
C54 C55 C56 C57 1(3) . . . . ?
C54 C53 C58 C57 1(3) . . . . ?
C136 C137 C138 C133 2(2) . . . . ?
C65 P5 C59 C60 -91.7(11) . . . . ?
C65 P5 C59 C64 89.9(10) . . . . ?
C65 P5 C53 C54 -168.0(13) . . . . ?
C65 P5 C53 C58 15.8(17) . . . . ?
C128 C129 C130 C131 -4(2) . . . . ?
C138 C137 C136 C135 -2(2) . . . . ?
C127 C132 C131 C130 3(2) . . . . ?
C133 C134 C135 C136 2(3) . . . . ?
C58 C53 C54 C55 -1(3) . . . . ?
C140 C139 C144 C143 0.0 . . . . ?
C139 C140 C141 C142 0.0 . . . . ?
C139 C144 C143 C142 0.0 . . . . ?
C144 C143 C142 C141 0.0 . . . . ?
C143 C142 C141 C140 0.0 . . . . ?
C141 C140 C139 C144 0.0 . . . . ?
C53A P5 C59A C64A -121.7(13) . . . . ?
C53A P5 C59A C60A 62.9(16) . . . . ?
C53A P5 C65A C66A 154.9(14) . . . . ?
C53A C54A C55A C56A 4(4) . . . . ?
C54A C53A C58A C57A -9(5) . . . . ?
C54A C55A C56A C57A -5(4) . . . . ?
C55A C56A C57A C58A -1(5) . . . . ?
C56A C57A C58A C53A 8(6) . . . . ?
C58A C53A C54A C55A 3(4) . . . . ?
C61A C62A C63A C64A 0.0 . . . . ?
C62A C61A C60A C59A 0.0 . . . . ?
C62A C63A C64A C59A 0.0 . . . . ?
C63A C64A C59A P5 -175.4(14) . . . . ?
C63A C64A C59A C60A 0.0 . . . . ?
C64A C59A C60A C61A 0.0 . . . . ?
C59A P5 C65A C66A -110.0(14) . . . . ?
C60A C61A C62A C63A 0.0 . . . . ?
C66A P6 C67A C68A 164(2) . . . . ?
C66A P6 C67A C72A -33(2) . . . . ?
C66A P6 C73A C74A -36(4) . . . . ?
C66A P6 C73A C78A 140(4) . . . . ?
C65A P5 C59A C64A 142.7(12) . . . . ?
C65A P5 C59A C60A -32.7(16) . . . . ?
C67A P6 C66A C65A -67(2) . . . . ?
C67A P6 C73A C74A -143(4) . . . . ?
C67A P6 C73A C78A 33(4) . . . . ?
C67A C68A C69A C70A -1(5) . . . . ?
C68A C67A C72A C71A -1(4) . . . . ?
C68A C69A C70A C71A -1(5) . . . . ?
C69A C70A C71A C72A 1(5) . . . . ?
C70A C71A C72A C67A -1(4) . . . . ?
C72A C67A C68A C69A 1(5) . . . . ?
C73A P6 C66A C65A -177(2) . . . . ?
C73A P6 C67A C68A -92(3) . . . . ?
C73A P6 C67A C72A 71(3) . . . . ?
C73A C74A C75A C76A -2(4) . . . . ?
C74A C73A C78A C77A -9(6) . . . . ?
C74A C75A C76A C77A -2(4) . . . . ?
C75A C76A C77A C78A 1(4) . . . . ?
C76A C77A C78A C73A 5(5) . . . . ?
C78A C73A C74A C75A 8(6) . . . . ?
